data_4069265
loop_
_publ_author_name
'Grochowski, Matthew R.'
'Brennessel, William W.'
'Jones, William D.'

_publ_section_title
;
 Carbon&#x2212;Sulfur Bond Cleavage of Methyl-Substituted Thiophenes with
 Iridium(III)
;
_journal_issue 9
_journal_name_full Organometallics
_journal_page_first 2661
_journal_paper_doi 10.1021/om900114m
_journal_volume 28
_journal_year 2009
_chemical_formula_moiety 'C30 H45 Ir3 S2, 2(C10 H15 Cl3 Ir), 2(C6 H8 S)'
_chemical_formula_sum 'C62 H91 Cl6 Ir5 S4'
_chemical_formula_weight 2138.29
_chemical_name_common jonmg01
_chemical_name_systematic
;
[(Cp*Ir)3(mu-S)2]+[Cp*IrCl3]2-, 2
;
_space_group_IT_number 2
_symmetry_cell_setting triclinic
_symmetry_space_group_name_Hall '-P 1'
_symmetry_space_group_name_H-M 'P -1'
_atom_sites_solution_hydrogens geom
_atom_sites_solution_primary direct
_atom_sites_solution_secondary difmap
_audit_creation_method SHELXL-97
_cell_angle_alpha 72.210(1)
_cell_angle_beta 78.404(1)
_cell_angle_gamma 87.161(1)
_cell_formula_units_Z 2
_cell_length_a 10.9688(9)
_cell_length_b 16.3357(13)
_cell_length_c 20.4096(16)
_cell_measurement_reflns_used 3925
_cell_measurement_temperature 100.0(1)
_cell_measurement_theta_max 33.02
_cell_measurement_theta_min 2.52
_cell_volume 3410.8(5)
_computing_cell_refinement 'SAINT (Bruker, 2006)'
_computing_data_collection 'APEX2 (Bruker, 2006)'
_computing_data_reduction 'SAINT (Bruker, 2006)'
_computing_molecular_graphics 'SHELXTL (Bruker, 2000)'
_computing_publication_material 'SHELXTL (Bruker, 2000)'
_computing_structure_refinement 'SHELXL-97 (Sheldrick, 1997)'
_computing_structure_solution 'SIR97 (Altomare et al., 1999)'
_diffrn_ambient_temperature 100.0(1)
_diffrn_measured_fraction_theta_full 0.989
_diffrn_measured_fraction_theta_max 0.989
_diffrn_measurement_device_type 'Bruker SMART APEX II CCD Platform'
_diffrn_measurement_method 'area detector, \w scans per \f'
_diffrn_radiation_monochromator graphite
_diffrn_radiation_source 'fine-focus sealed tube'
_diffrn_radiation_type MoK\a
_diffrn_radiation_wavelength 0.71073
_diffrn_reflns_av_R_equivalents 0.0287
_diffrn_reflns_av_sigmaI/netI 0.0353
_diffrn_reflns_limit_h_max 16
_diffrn_reflns_limit_h_min -16
_diffrn_reflns_limit_k_max 24
_diffrn_reflns_limit_k_min -24
_diffrn_reflns_limit_l_max 30
_diffrn_reflns_limit_l_min -30
_diffrn_reflns_number 60766
_diffrn_reflns_theta_full 32.03
_diffrn_reflns_theta_max 32.03
_diffrn_reflns_theta_min 1.90
_exptl_absorpt_coefficient_mu 10.113
_exptl_absorpt_correction_T_max 0.2966
_exptl_absorpt_correction_T_min 0.1102
_exptl_absorpt_correction_type multi-scan
_exptl_absorpt_process_details 'SADABS (Sheldrick, 2007)'
_exptl_crystal_colour orange
_exptl_crystal_density_diffrn 2.082
_exptl_crystal_density_method 'not measured'
_exptl_crystal_description block
_exptl_crystal_F_000 2028
_exptl_crystal_size_max 0.32
_exptl_crystal_size_mid 0.12
_exptl_crystal_size_min 0.12
_refine_diff_density_max 2.118
_refine_diff_density_min -1.343
_refine_diff_density_rms 0.170
_refine_ls_extinction_method none
_refine_ls_goodness_of_fit_ref 1.019
_refine_ls_hydrogen_treatment constr
_refine_ls_matrix_type full
_refine_ls_number_parameters 723
_refine_ls_number_reflns 23487
_refine_ls_number_restraints 0
_refine_ls_restrained_S_all 1.019
_refine_ls_R_factor_all 0.0296
_refine_ls_R_factor_gt 0.0234
_refine_ls_shift/su_max 0.002
_refine_ls_shift/su_mean 0.000
_refine_ls_structure_factor_coef Fsqd
_refine_ls_weighting_details 'calc w=1/[\s^2^(Fo^2^)+(0.0201P)^2^+1.2077P] where P=(Fo^2^+2Fc^2^)/3'
_refine_ls_weighting_scheme calc
_refine_ls_wR_factor_gt 0.0490
_refine_ls_wR_factor_ref 0.0508
_reflns_number_gt 20560
_reflns_number_total 23487
_reflns_threshold_expression >2sigma(I)
_cod_data_source_file om900114m_si_002.cif
_cod_data_source_block jonmg01
_cod_original_sg_symbol_H-M P-1
_cod_database_code 4069265

loop_
_symmetry_equiv_pos_as_xyz
'x, y, z'
'-x, -y, -z'

loop_
_atom_site_label
_atom_site_type_symbol
_atom_site_fract_x
_atom_site_fract_y
_atom_site_fract_z
_atom_site_U_iso_or_equiv
_atom_site_adp_type
_atom_site_occupancy
_atom_site_symmetry_multiplicity
_atom_site_calc_flag
_atom_site_refinement_flags
Ir1 Ir 0.998404(9) 0.314660(6) -0.065776(5) 0.00896(2) Uani 1 1 d .
Ir2 Ir 0.761922(9) 0.253874(6) 0.014710(5) 0.00834(2) Uani 1 1 d .
Ir3 Ir 0.977240(9) 0.190865(6) 0.068194(5) 0.00835(2) Uani 1 1 d .
S1 S 0.92012(6) 0.17782(4) -0.02992(4) 0.01000(12) Uani 1 1 d .
S2 S 0.90624(6) 0.32873(4) 0.04127(4) 0.01030(12) Uani 1 1 d .
C1 C 1.1127(3) 0.32357(18) -0.17099(15) 0.0141(5) Uani 1 1 d .
C2 C 1.0134(3) 0.38393(19) -0.17794(15) 0.0149(6) Uani 1 1 d .
C3 C 1.0293(3) 0.44392(18) -0.14004(15) 0.0141(5) Uani 1 1 d .
C4 C 1.1370(3) 0.41827(18) -0.10892(15) 0.0129(5) Uani 1 1 d .
C5 C 1.1879(3) 0.34360(18) -0.12793(15) 0.0126(5) Uani 1 1 d .
C6 C 1.1376(3) 0.2541(2) -0.20543(17) 0.0197(6) Uani 1 1 d .
H6A H 1.1951 0.2758 -0.2505 0.030 Uiso 1 1 calc R
H6B H 1.0592 0.2360 -0.2132 0.030 Uiso 1 1 calc R
H6C H 1.1747 0.2049 -0.1751 0.030 Uiso 1 1 calc R
C7 C 0.9185(3) 0.3901(2) -0.22198(17) 0.0224(7) Uani 1 1 d .
H7A H 0.9507 0.4269 -0.2697 0.034 Uiso 1 1 calc R
H7B H 0.8423 0.4149 -0.2020 0.034 Uiso 1 1 calc R
H7C H 0.9001 0.3326 -0.2233 0.034 Uiso 1 1 calc R
C8 C 0.9539(3) 0.5221(2) -0.14013(18) 0.0210(6) Uani 1 1 d .
H8A H 0.9812 0.5675 -0.1844 0.032 Uiso 1 1 calc R
H8B H 0.9650 0.5420 -0.1009 0.032 Uiso 1 1 calc R
H8C H 0.8658 0.5085 -0.1350 0.032 Uiso 1 1 calc R
C9 C 1.1913(3) 0.4632(2) -0.06743(17) 0.0194(6) Uani 1 1 d .
H9A H 1.2499 0.5080 -0.0993 0.029 Uiso 1 1 calc R
H9B H 1.2352 0.4216 -0.0346 0.029 Uiso 1 1 calc R
H9C H 1.1245 0.4894 -0.0411 0.029 Uiso 1 1 calc R
C10 C 1.3055(3) 0.29914(19) -0.11163(17) 0.0173(6) Uani 1 1 d .
H10A H 1.3751 0.3240 -0.1502 0.026 Uiso 1 1 calc R
H10B H 1.2974 0.2377 -0.1059 0.026 Uiso 1 1 calc R
H10C H 1.3212 0.3065 -0.0681 0.026 Uiso 1 1 calc R
C11 C 0.5811(3) 0.29518(19) 0.06435(15) 0.0129(5) Uani 1 1 d .
C12 C 0.5996(3) 0.32886(18) -0.01046(15) 0.0131(5) Uani 1 1 d .
C13 C 0.6095(2) 0.25721(18) -0.03950(15) 0.0120(5) Uani 1 1 d .
C14 C 0.5979(2) 0.17943(18) 0.01841(15) 0.0119(5) Uani 1 1 d .
C15 C 0.5825(2) 0.20278(18) 0.08227(15) 0.0119(5) Uani 1 1 d .
C16 C 0.5562(3) 0.3456(2) 0.11514(16) 0.0177(6) Uani 1 1 d .
H16A H 0.4667 0.3442 0.1345 0.027 Uiso 1 1 calc R
H16B H 0.5839 0.4052 0.0911 0.027 Uiso 1 1 calc R
H16C H 0.6015 0.3205 0.1533 0.027 Uiso 1 1 calc R
C17 C 0.6010(3) 0.42219(19) -0.05169(17) 0.0201(6) Uani 1 1 d .
H17A H 0.5157 0.4408 -0.0555 0.030 Uiso 1 1 calc R
H17B H 0.6515 0.4307 -0.0987 0.030 Uiso 1 1 calc R
H17C H 0.6365 0.4561 -0.0278 0.030 Uiso 1 1 calc R
C18 C 0.6223(3) 0.2622(2) -0.11522(15) 0.0159(6) Uani 1 1 d .
H18A H 0.5517 0.2324 -0.1210 0.024 Uiso 1 1 calc R
H18B H 0.7000 0.2349 -0.1303 0.024 Uiso 1 1 calc R
H18C H 0.6238 0.3226 -0.1438 0.024 Uiso 1 1 calc R
C19 C 0.5973(3) 0.09077(19) 0.01219(16) 0.0158(6) Uani 1 1 d .
H19A H 0.5114 0.0691 0.0239 0.024 Uiso 1 1 calc R
H19B H 0.6457 0.0529 0.0446 0.024 Uiso 1 1 calc R
H19C H 0.6343 0.0921 -0.0360 0.024 Uiso 1 1 calc R
C20 C 0.5641(3) 0.14228(19) 0.15548(15) 0.0162(6) Uani 1 1 d .
H20A H 0.4749 0.1346 0.1755 0.024 Uiso 1 1 calc R
H20B H 0.6048 0.1661 0.1843 0.024 Uiso 1 1 calc R
H20C H 0.6006 0.0866 0.1545 0.024 Uiso 1 1 calc R
C21 C 1.0671(3) 0.18086(18) 0.15819(15) 0.0129(5) Uani 1 1 d .
C22 C 0.9570(3) 0.12800(18) 0.18075(15) 0.0131(5) Uani 1 1 d .
C23 C 0.9742(3) 0.06326(18) 0.14473(15) 0.0125(5) Uani 1 1 d .
C24 C 1.0940(3) 0.07815(18) 0.09925(15) 0.0121(5) Uani 1 1 d .
C25 C 1.1511(3) 0.15047(18) 0.10771(15) 0.0128(5) Uani 1 1 d .
C26 C 1.0915(3) 0.2518(2) 0.18591(17) 0.0209(6) Uani 1 1 d .
H26A H 1.1338 0.2289 0.2256 0.031 Uiso 1 1 calc R
H26B H 1.0123 0.2772 0.2015 0.031 Uiso 1 1 calc R
H26C H 1.1442 0.2960 0.1488 0.031 Uiso 1 1 calc R
C27 C 0.8505(3) 0.1326(2) 0.23849(16) 0.0210(6) Uani 1 1 d .
H27A H 0.8760 0.1089 0.2839 0.032 Uiso 1 1 calc R
H27B H 0.7797 0.0991 0.2372 0.032 Uiso 1 1 calc R
H27C H 0.8263 0.1926 0.2321 0.032 Uiso 1 1 calc R
C28 C 0.8879(3) -0.00948(19) 0.15680(18) 0.0194(6) Uani 1 1 d .
H28A H 0.9056 -0.0579 0.1959 0.029 Uiso 1 1 calc R
H28B H 0.8992 -0.0273 0.1143 0.029 Uiso 1 1 calc R
H28C H 0.8018 0.0088 0.1682 0.029 Uiso 1 1 calc R
C29 C 1.1544(3) 0.0234(2) 0.05556(16) 0.0189(6) Uani 1 1 d .
H29A H 1.1952 -0.0251 0.0844 0.028 Uiso 1 1 calc R
H29B H 1.2164 0.0577 0.0164 0.028 Uiso 1 1 calc R
H29C H 1.0911 0.0016 0.0371 0.028 Uiso 1 1 calc R
C30 C 1.2814(3) 0.1810(2) 0.07548(17) 0.0203(6) Uani 1 1 d .
H30A H 1.3383 0.1453 0.1035 0.030 Uiso 1 1 calc R
H30B H 1.2896 0.2410 0.0740 0.030 Uiso 1 1 calc R
H30C H 1.3020 0.1767 0.0277 0.030 Uiso 1 1 calc R
Ir4 Ir 0.577436(10) 0.414296(7) 0.304465(6) 0.01154(2) Uani 1 1 d .
Cl1 Cl 0.52974(7) 0.51041(5) 0.19765(4) 0.01762(14) Uani 1 1 d .
Cl2 Cl 0.75108(7) 0.35983(5) 0.23552(4) 0.01620(13) Uani 1 1 d .
Cl3 Cl 0.71159(7) 0.52756(5) 0.30433(4) 0.01961(14) Uani 1 1 d .
C31 C 0.4174(3) 0.41867(19) 0.38184(17) 0.0199(6) Uani 1 1 d .
C32 C 0.3890(3) 0.3680(2) 0.33950(16) 0.0218(7) Uani 1 1 d .
C33 C 0.4703(3) 0.2966(2) 0.34685(17) 0.0231(7) Uani 1 1 d .
C34 C 0.5488(3) 0.3014(2) 0.39441(17) 0.0235(7) Uani 1 1 d .
C35 C 0.5171(3) 0.3753(2) 0.41626(16) 0.0208(6) Uani 1 1 d .
C36 C 0.3500(4) 0.4974(2) 0.3920(2) 0.0401(11) Uani 1 1 d .
H36A H 0.2781 0.4803 0.4307 0.060 Uiso 1 1 calc R
H36B H 0.3215 0.5295 0.3488 0.060 Uiso 1 1 calc R
H36C H 0.4063 0.5338 0.4030 0.060 Uiso 1 1 calc R
C37 C 0.2907(4) 0.3873(3) 0.2959(2) 0.0401(10) Uani 1 1 d .
H37A H 0.2205 0.3472 0.3189 0.060 Uiso 1 1 calc R
H37B H 0.3251 0.3811 0.2495 0.060 Uiso 1 1 calc R
H37C H 0.2620 0.4464 0.2907 0.060 Uiso 1 1 calc R
C38 C 0.4725(5) 0.2247(3) 0.3159(2) 0.0465(12) Uani 1 1 d .
H38A H 0.4398 0.1722 0.3529 0.070 Uiso 1 1 calc R
H38B H 0.5583 0.2154 0.2945 0.070 Uiso 1 1 calc R
H38C H 0.4210 0.2393 0.2800 0.070 Uiso 1 1 calc R
C39 C 0.6433(4) 0.2361(3) 0.4194(2) 0.0449(12) Uani 1 1 d .
H39A H 0.6020 0.1887 0.4589 0.067 Uiso 1 1 calc R
H39B H 0.7058 0.2631 0.4346 0.067 Uiso 1 1 calc R
H39C H 0.6839 0.2139 0.3811 0.067 Uiso 1 1 calc R
C40 C 0.5751(4) 0.4048(3) 0.4657(2) 0.0390(10) Uani 1 1 d .
H40A H 0.5288 0.3801 0.5137 0.059 Uiso 1 1 calc R
H40B H 0.5726 0.4677 0.4530 0.059 Uiso 1 1 calc R
H40C H 0.6617 0.3860 0.4627 0.059 Uiso 1 1 calc R
Ir5 Ir 0.303876(10) 0.895045(7) 0.274363(6) 0.01087(2) Uani 1 1 d .
Cl4 Cl 0.14614(7) 0.84685(5) 0.22650(4) 0.01827(14) Uani 1 1 d .
Cl5 Cl 0.19492(8) 1.03006(5) 0.26448(4) 0.02455(17) Uani 1 1 d .
Cl6 Cl 0.41174(7) 0.95260(5) 0.15478(4) 0.01956(15) Uani 1 1 d .
C41 C 0.4123(3) 0.78555(18) 0.31508(15) 0.0131(5) Uani 1 1 d .
C42 C 0.2924(3) 0.78040(18) 0.36185(15) 0.0142(5) Uani 1 1 d .
C43 C 0.2782(3) 0.85479(19) 0.38648(15) 0.0146(5) Uani 1 1 d .
C44 C 0.3922(3) 0.90570(18) 0.35619(15) 0.0134(5) Uani 1 1 d .
C45 C 0.4738(3) 0.86299(19) 0.31294(15) 0.0142(5) Uani 1 1 d .
C46 C 0.4682(3) 0.7205(2) 0.27998(17) 0.0197(6) Uani 1 1 d .
H46A H 0.5151 0.6788 0.3108 0.030 Uiso 1 1 calc R
H46B H 0.5242 0.7496 0.2358 0.030 Uiso 1 1 calc R
H46C H 0.4018 0.6906 0.2703 0.030 Uiso 1 1 calc R
C47 C 0.1994(3) 0.70840(19) 0.38131(17) 0.0198(6) Uani 1 1 d .
H47A H 0.2216 0.6606 0.4194 0.030 Uiso 1 1 calc R
H47B H 0.1996 0.6889 0.3404 0.030 Uiso 1 1 calc R
H47C H 0.1163 0.7288 0.3968 0.030 Uiso 1 1 calc R
C48 C 0.1694(3) 0.8751(2) 0.43627(16) 0.0186(6) Uani 1 1 d .
H48A H 0.1877 0.8578 0.4837 0.028 Uiso 1 1 calc R
H48B H 0.0955 0.8438 0.4363 0.028 Uiso 1 1 calc R
H48C H 0.1540 0.9371 0.4214 0.028 Uiso 1 1 calc R
C49 C 0.4188(3) 0.9873(2) 0.36939(17) 0.0202(6) Uani 1 1 d .
H49A H 0.4462 0.9739 0.4143 0.030 Uiso 1 1 calc R
H49B H 0.3432 1.0217 0.3710 0.030 Uiso 1 1 calc R
H49C H 0.4846 1.0197 0.3316 0.030 Uiso 1 1 calc R
C50 C 0.6011(3) 0.8929(2) 0.27214(17) 0.0195(6) Uani 1 1 d .
H50A H 0.6636 0.8578 0.2961 0.029 Uiso 1 1 calc R
H50B H 0.6128 0.9533 0.2686 0.029 Uiso 1 1 calc R
H50C H 0.6105 0.8871 0.2250 0.029 Uiso 1 1 calc R
S3 S 1.06946(8) 0.30348(6) 0.45655(4) 0.02603(18) Uani 1 1 d .
C51 C 1.0504(3) 0.2343(2) 0.40959(17) 0.0242(7) Uani 1 1 d .
C52 C 0.9746(3) 0.2702(2) 0.36364(18) 0.0258(7) Uani 1 1 d .
H52A H 0.9515 0.2421 0.3334 0.031 Uiso 1 1 calc R
C53 C 0.9331(3) 0.3536(2) 0.36486(17) 0.0231(7) Uani 1 1 d .
H53A H 0.8806 0.3868 0.3351 0.028 Uiso 1 1 calc R
C54 C 0.9756(3) 0.3814(2) 0.41276(17) 0.0223(7) Uani 1 1 d .
C55 C 1.1103(4) 0.1479(3) 0.4229(2) 0.0347(9) Uani 1 1 d .
H55A H 1.0983 0.1217 0.3873 0.052 Uiso 1 1 calc R
H55B H 1.0722 0.1108 0.4695 0.052 Uiso 1 1 calc R
H55C H 1.1995 0.1545 0.4205 0.052 Uiso 1 1 calc R
C56 C 0.9508(4) 0.4647(2) 0.4280(2) 0.0321(8) Uani 1 1 d .
H56A H 0.8892 0.4967 0.4015 0.048 Uiso 1 1 calc R
H56B H 1.0282 0.4985 0.4142 0.048 Uiso 1 1 calc R
H56C H 0.9185 0.4539 0.4783 0.048 Uiso 1 1 calc R
S4 S 0.67754(8) 0.83521(6) 0.45061(5) 0.02583(18) Uani 1 1 d .
C57 C 0.7727(3) 0.7747(2) 0.40528(17) 0.0217(7) Uani 1 1 d .
C58 C 0.8732(3) 0.8222(2) 0.36408(17) 0.0217(7) Uani 1 1 d .
H58A H 0.9367 0.8005 0.3350 0.026 Uiso 1 1 calc R
C59 C 0.8749(3) 0.9071(2) 0.36828(17) 0.0238(7) Uani 1 1 d .
H59A H 0.9395 0.9476 0.3424 0.029 Uiso 1 1 calc R
C60 C 0.7752(3) 0.9249(2) 0.41288(18) 0.0251(7) Uani 1 1 d .
C61 C 0.7411(4) 0.6832(2) 0.4144(2) 0.0348(9) Uani 1 1 d .
H61A H 0.8124 0.6567 0.3916 0.052 Uiso 1 1 calc R
H61B H 0.6691 0.6816 0.3931 0.052 Uiso 1 1 calc R
H61C H 0.7210 0.6516 0.4646 0.052 Uiso 1 1 calc R
C62 C 0.7446(4) 1.0060(3) 0.4320(2) 0.0395(10) Uani 1 1 d .
H62A H 0.8186 1.0435 0.4166 0.059 Uiso 1 1 calc R
H62B H 0.7177 0.9921 0.4830 0.059 Uiso 1 1 calc R
H62C H 0.6775 1.0356 0.4090 0.059 Uiso 1 1 calc R

loop_
_atom_site_aniso_label
_atom_site_aniso_U_11
_atom_site_aniso_U_22
_atom_site_aniso_U_33
_atom_site_aniso_U_23
_atom_site_aniso_U_13
_atom_site_aniso_U_12
Ir1 0.00783(5) 0.00899(4) 0.00920(5) -0.00203(4) -0.00077(4) -0.00028(3)
Ir2 0.00623(4) 0.00996(5) 0.00883(5) -0.00273(4) -0.00184(3) 0.00073(3)
Ir3 0.00660(4) 0.00879(4) 0.00920(5) -0.00202(3) -0.00177(3) 0.00087(3)
S1 0.0086(3) 0.0101(3) 0.0116(3) -0.0038(2) -0.0019(2) 0.0000(2)
S2 0.0101(3) 0.0099(3) 0.0115(3) -0.0041(2) -0.0026(2) 0.0012(2)
C1 0.0151(14) 0.0148(13) 0.0106(13) -0.0036(10) 0.0018(10) -0.0035(10)
C2 0.0154(14) 0.0178(14) 0.0082(12) 0.0002(10) 0.0000(10) -0.0037(11)
C3 0.0147(14) 0.0112(12) 0.0124(13) 0.0008(10) -0.0003(11) -0.0015(10)
C4 0.0112(13) 0.0133(13) 0.0108(13) -0.0022(10) 0.0044(10) -0.0041(10)
C5 0.0103(12) 0.0131(12) 0.0116(13) -0.0019(10) 0.0022(10) -0.0019(10)
C6 0.0246(16) 0.0184(14) 0.0171(15) -0.0090(12) 0.0000(12) -0.0030(12)
C7 0.0231(17) 0.0283(17) 0.0134(14) -0.0008(12) -0.0059(12) -0.0037(13)
C8 0.0189(15) 0.0171(14) 0.0245(17) -0.0040(12) -0.0026(13) 0.0030(12)
C9 0.0196(15) 0.0187(14) 0.0221(16) -0.0107(12) -0.0004(12) -0.0063(12)
C10 0.0113(13) 0.0187(14) 0.0209(15) -0.0060(12) -0.0010(11) 0.0002(11)
C11 0.0058(12) 0.0188(14) 0.0158(14) -0.0083(11) -0.0016(10) 0.0020(10)
C12 0.0096(12) 0.0148(13) 0.0169(14) -0.0054(11) -0.0072(11) 0.0035(10)
C13 0.0069(12) 0.0167(13) 0.0148(13) -0.0071(11) -0.0053(10) 0.0042(10)
C14 0.0048(11) 0.0176(13) 0.0142(13) -0.0072(11) 0.0000(10) -0.0008(9)
C15 0.0049(11) 0.0183(13) 0.0131(13) -0.0064(11) -0.0008(10) 0.0012(10)
C16 0.0155(14) 0.0223(15) 0.0195(15) -0.0132(12) -0.0032(12) 0.0053(11)
C17 0.0225(16) 0.0172(14) 0.0209(16) -0.0031(12) -0.0104(13) 0.0053(12)
C18 0.0148(14) 0.0236(15) 0.0111(13) -0.0069(11) -0.0046(11) 0.0030(11)
C19 0.0142(14) 0.0176(14) 0.0171(14) -0.0097(11) 0.0016(11) -0.0039(11)
C20 0.0155(14) 0.0203(14) 0.0112(13) -0.0022(11) -0.0018(11) -0.0022(11)
C21 0.0154(13) 0.0133(13) 0.0110(13) -0.0026(10) -0.0068(11) 0.0005(10)
C22 0.0125(13) 0.0149(13) 0.0104(12) -0.0014(10) -0.0036(10) 0.0047(10)
C23 0.0113(13) 0.0115(12) 0.0129(13) 0.0003(10) -0.0044(10) 0.0005(10)
C24 0.0113(13) 0.0122(12) 0.0126(13) -0.0021(10) -0.0056(10) 0.0037(10)
C25 0.0097(12) 0.0132(13) 0.0142(13) -0.0001(10) -0.0057(10) 0.0002(10)
C26 0.0297(18) 0.0169(14) 0.0200(16) -0.0064(12) -0.0126(13) 0.0017(13)
C27 0.0191(15) 0.0243(16) 0.0151(15) -0.0027(12) 0.0004(12) 0.0063(12)
C28 0.0160(15) 0.0142(14) 0.0257(17) -0.0020(12) -0.0037(12) -0.0039(11)
C29 0.0203(15) 0.0182(14) 0.0169(15) -0.0051(12) -0.0033(12) 0.0080(12)
C30 0.0106(14) 0.0255(16) 0.0234(16) -0.0036(13) -0.0063(12) 0.0002(11)
Ir4 0.01182(5) 0.01165(5) 0.00994(5) -0.00220(4) -0.00097(4) -0.00004(4)
Cl1 0.0177(3) 0.0182(3) 0.0136(3) 0.0004(3) -0.0037(3) 0.0005(3)
Cl2 0.0131(3) 0.0207(3) 0.0149(3) -0.0067(3) -0.0017(3) 0.0026(3)
Cl3 0.0223(4) 0.0172(3) 0.0197(4) -0.0052(3) -0.0042(3) -0.0055(3)
C31 0.0199(15) 0.0133(13) 0.0202(15) -0.0020(11) 0.0050(12) 0.0027(11)
C32 0.0156(15) 0.0331(18) 0.0120(14) -0.0011(13) 0.0014(11) -0.0087(13)
C33 0.0300(18) 0.0175(15) 0.0175(15) -0.0053(12) 0.0084(13) -0.0113(13)
C34 0.0225(16) 0.0173(15) 0.0189(16) 0.0048(12) 0.0065(13) 0.0017(12)
C35 0.0201(16) 0.0283(17) 0.0112(14) -0.0028(12) -0.0006(12) -0.0033(13)
C36 0.039(2) 0.0250(19) 0.041(2) -0.0046(17) 0.0162(19) 0.0087(16)
C37 0.024(2) 0.063(3) 0.024(2) 0.0002(19) -0.0011(15) -0.0179(19)
C38 0.063(3) 0.030(2) 0.041(2) -0.0184(19) 0.019(2) -0.021(2)
C39 0.028(2) 0.034(2) 0.046(3) 0.0171(18) 0.0067(18) 0.0129(17)
C40 0.035(2) 0.064(3) 0.0207(18) -0.0131(19) -0.0054(16) -0.015(2)
Ir5 0.01116(5) 0.01157(5) 0.00902(5) -0.00163(4) -0.00245(4) 0.00069(4)
Cl4 0.0132(3) 0.0244(4) 0.0171(3) -0.0045(3) -0.0046(3) -0.0036(3)
Cl5 0.0352(5) 0.0193(4) 0.0218(4) -0.0066(3) -0.0143(3) 0.0135(3)
Cl6 0.0207(4) 0.0244(4) 0.0106(3) -0.0001(3) -0.0023(3) -0.0082(3)
C41 0.0121(13) 0.0143(13) 0.0118(13) -0.0035(10) -0.0013(10) 0.0038(10)
C42 0.0159(14) 0.0141(13) 0.0101(13) 0.0001(10) -0.0026(11) 0.0007(10)
C43 0.0151(14) 0.0180(14) 0.0093(12) -0.0028(10) -0.0019(10) 0.0018(11)
C44 0.0128(13) 0.0159(13) 0.0107(13) -0.0016(10) -0.0043(10) 0.0001(10)
C45 0.0125(13) 0.0178(14) 0.0118(13) -0.0026(11) -0.0046(11) 0.0027(10)
C46 0.0234(16) 0.0185(14) 0.0170(15) -0.0069(12) -0.0020(12) 0.0052(12)
C47 0.0190(15) 0.0154(14) 0.0211(16) -0.0017(12) -0.0006(12) -0.0038(11)
C48 0.0186(15) 0.0220(15) 0.0138(14) -0.0064(12) 0.0008(12) 0.0046(12)
C49 0.0228(16) 0.0198(15) 0.0218(16) -0.0097(12) -0.0072(13) -0.0004(12)
C50 0.0126(14) 0.0251(16) 0.0188(15) -0.0035(12) -0.0032(12) 0.0001(12)
S3 0.0213(4) 0.0410(5) 0.0146(4) -0.0047(3) -0.0057(3) -0.0031(4)
C51 0.0162(15) 0.0369(19) 0.0164(15) -0.0068(14) 0.0020(12) -0.0006(13)
C52 0.0175(16) 0.044(2) 0.0177(16) -0.0120(15) -0.0021(13) -0.0023(14)
C53 0.0150(15) 0.0370(19) 0.0186(16) -0.0085(14) -0.0064(12) 0.0020(13)
C54 0.0185(16) 0.0318(18) 0.0144(15) -0.0051(13) -0.0008(12) -0.0012(13)
C55 0.030(2) 0.043(2) 0.027(2) -0.0081(17) -0.0005(16) 0.0083(17)
C56 0.032(2) 0.039(2) 0.028(2) -0.0116(17) -0.0085(16) -0.0049(16)
S4 0.0197(4) 0.0356(5) 0.0184(4) -0.0057(3) 0.0013(3) -0.0008(3)
C57 0.0229(17) 0.0260(16) 0.0156(15) -0.0039(12) -0.0066(13) 0.0020(13)
C58 0.0154(15) 0.0296(17) 0.0174(15) -0.0025(13) -0.0051(12) 0.0064(12)
C59 0.0210(16) 0.0298(18) 0.0173(16) -0.0007(13) -0.0055(13) -0.0019(13)
C60 0.0296(19) 0.0252(17) 0.0206(16) -0.0048(13) -0.0088(14) 0.0018(14)
C61 0.049(3) 0.0290(19) 0.0262(19) -0.0035(15) -0.0140(18) -0.0036(17)
C62 0.054(3) 0.037(2) 0.030(2) -0.0145(18) -0.0100(19) 0.009(2)

loop_
_atom_type_symbol
_atom_type_description
_atom_type_scat_dispersion_real
_atom_type_scat_dispersion_imag
_atom_type_scat_source
C C 0.0033 0.0016 'International Tables Vol C Tables 4.2.6.8 and 6.1.1.4'
H H 0.0000 0.0000 'International Tables Vol C Tables 4.2.6.8 and 6.1.1.4'
S S 0.1246 0.1234 'International Tables Vol C Tables 4.2.6.8 and 6.1.1.4'
Cl Cl 0.1484 0.1585 'International Tables Vol C Tables 4.2.6.8 and 6.1.1.4'
Ir Ir -1.4442 7.9887 'International Tables Vol C Tables 4.2.6.8 and 6.1.1.4'

loop_
_geom_angle_atom_site_label_1
_geom_angle_atom_site_label_2
_geom_angle_atom_site_label_3
_geom_angle
C4 Ir1 C3 38.41(11)
C4 Ir1 C5 38.52(10)
C3 Ir1 C5 64.14(11)
C4 Ir1 C2 64.51(11)
C3 Ir1 C2 38.82(11)
C5 Ir1 C2 63.76(11)
C4 Ir1 C1 63.95(10)
C3 Ir1 C1 63.90(11)
C5 Ir1 C1 37.83(11)
C2 Ir1 C1 37.75(11)
C4 Ir1 S1 158.10(8)
C3 Ir1 S1 152.59(8)
C5 Ir1 S1 120.23(8)
C2 Ir1 S1 115.72(8)
C1 Ir1 S1 102.09(7)
C4 Ir1 S2 104.19(8)
C3 Ir1 S2 107.57(8)
C5 Ir1 S2 132.02(8)
C2 Ir1 S2 139.55(8)
C1 Ir1 S2 168.13(8)
S1 Ir1 S2 89.03(2)
C4 Ir1 Ir2 149.20(7)
C3 Ir1 Ir2 122.71(8)
C5 Ir1 Ir2 172.15(7)
C2 Ir1 Ir2 118.46(8)
C1 Ir1 Ir2 139.13(7)
S1 Ir1 Ir2 51.931(17)
S2 Ir1 Ir2 51.938(17)
C4 Ir1 Ir3 124.71(8)
C3 Ir1 Ir3 154.53(8)
C5 Ir1 Ir3 116.12(7)
C2 Ir1 Ir3 166.52(8)
C1 Ir1 Ir3 133.59(8)
S1 Ir1 Ir3 51.721(17)
S2 Ir1 Ir3 51.649(17)
Ir2 Ir1 Ir3 59.763(4)
C12 Ir2 C13 39.18(10)
C12 Ir2 C14 64.51(11)
C13 Ir2 C14 38.40(11)
C12 Ir2 C15 64.10(11)
C13 Ir2 C15 64.45(11)
C14 Ir2 C15 38.32(10)
C12 Ir2 C11 38.12(11)
C13 Ir2 C11 64.62(10)
C14 Ir2 C11 64.05(10)
C15 Ir2 C11 38.11(10)
C12 Ir2 S1 142.40(8)
C13 Ir2 S1 107.91(7)
C14 Ir2 S1 101.57(7)
C15 Ir2 S1 127.11(8)
C11 Ir2 S1 164.72(8)
C12 Ir2 S2 113.23(8)
C13 Ir2 S2 147.98(8)
C14 Ir2 S2 164.44(8)
C15 Ir2 S2 126.18(7)
C11 Ir2 S2 104.14(7)
S1 Ir2 S2 88.96(2)
C12 Ir2 Ir3 163.48(8)
C13 Ir2 Ir3 157.29(7)
C14 Ir2 Ir3 127.33(7)
C15 Ir2 Ir3 116.54(7)
C11 Ir2 Ir3 131.64(7)
S1 Ir2 Ir3 51.961(18)
S2 Ir2 Ir3 51.924(17)
C12 Ir2 Ir1 118.71(8)
C13 Ir2 Ir1 118.53(8)
C14 Ir2 Ir1 143.40(7)
C15 Ir2 Ir1 176.87(7)
C11 Ir2 Ir1 143.23(8)
S1 Ir2 Ir1 51.797(17)
S2 Ir2 Ir1 51.990(18)
Ir3 Ir2 Ir1 60.349(6)
C22 Ir3 C23 38.70(11)
C22 Ir3 C24 64.10(10)
C23 Ir3 C24 38.15(10)
C22 Ir3 C25 63.58(11)
C23 Ir3 C25 63.72(10)
C24 Ir3 C25 38.02(10)
C22 Ir3 C21 38.03(11)
C23 Ir3 C21 63.96(10)
C24 Ir3 C21 63.58(10)
C25 Ir3 C21 37.68(11)
C22 Ir3 S2 113.27(8)
C23 Ir3 S2 148.62(8)
C24 Ir3 S2 162.24(8)
C25 Ir3 S2 124.29(8)
C21 Ir3 S2 102.95(7)
C22 Ir3 S1 142.01(8)
C23 Ir3 S1 108.76(8)
C24 Ir3 S1 103.21(8)
C25 Ir3 S1 129.07(8)
C21 Ir3 S1 166.16(8)
S2 Ir3 S1 89.04(2)
C22 Ir3 Ir2 118.26(7)
C23 Ir3 Ir2 119.98(7)
C24 Ir3 Ir2 145.60(7)
C25 Ir3 Ir2 176.12(7)
C21 Ir3 Ir2 141.60(8)
S2 Ir3 Ir2 52.024(17)
S1 Ir3 Ir2 51.963(17)
C22 Ir3 Ir1 163.83(8)
C23 Ir3 Ir1 157.44(8)
C24 Ir3 Ir1 127.64(8)
C25 Ir3 Ir1 117.30(7)
C21 Ir3 Ir1 132.17(7)
S2 Ir3 Ir1 51.800(18)
S1 Ir3 Ir1 51.588(17)
Ir2 Ir3 Ir1 59.888(4)
Ir1 S1 Ir3 76.69(2)
Ir1 S1 Ir2 76.27(2)
Ir3 S1 Ir2 76.08(2)
Ir3 S2 Ir2 76.05(2)
Ir3 S2 Ir1 76.55(2)
Ir2 S2 Ir1 76.07(2)
C2 C1 C5 108.3(2)
C2 C1 C6 126.0(3)
C5 C1 C6 125.6(3)
C2 C1 Ir1 70.13(16)
C5 C1 Ir1 70.01(16)
C6 C1 Ir1 127.7(2)
C1 C2 C3 107.8(2)
C1 C2 C7 126.1(3)
C3 C2 C7 125.7(3)
C1 C2 Ir1 72.13(16)
C3 C2 Ir1 70.15(15)
C7 C2 Ir1 128.0(2)
C4 C3 C2 107.7(2)
C4 C3 C8 126.8(3)
C2 C3 C8 125.2(3)
C4 C3 Ir1 70.60(16)
C2 C3 Ir1 71.03(16)
C8 C3 Ir1 128.3(2)
C3 C4 C5 107.8(2)
C3 C4 C9 126.4(3)
C5 C4 C9 125.7(3)
C3 C4 Ir1 70.99(16)
C5 C4 Ir1 71.31(15)
C9 C4 Ir1 125.7(2)
C1 C5 C4 108.4(3)
C1 C5 C10 125.1(3)
C4 C5 C10 126.3(3)
C1 C5 Ir1 72.15(16)
C4 C5 Ir1 70.18(15)
C10 C5 Ir1 127.8(2)
C1 C6 H6A 109.5
C1 C6 H6B 109.5
H6A C6 H6B 109.5
C1 C6 H6C 109.5
H6A C6 H6C 109.5
H6B C6 H6C 109.5
C2 C7 H7A 109.5
C2 C7 H7B 109.5
H7A C7 H7B 109.5
C2 C7 H7C 109.5
H7A C7 H7C 109.5
H7B C7 H7C 109.5
C3 C8 H8A 109.5
C3 C8 H8B 109.5
H8A C8 H8B 109.5
C3 C8 H8C 109.5
H8A C8 H8C 109.5
H8B C8 H8C 109.5
C4 C9 H9A 109.5
C4 C9 H9B 109.5
H9A C9 H9B 109.5
C4 C9 H9C 109.5
H9A C9 H9C 109.5
H9B C9 H9C 109.5
C5 C10 H10A 109.5
C5 C10 H10B 109.5
H10A C10 H10B 109.5
C5 C10 H10C 109.5
H10A C10 H10C 109.5
H10B C10 H10C 109.5
C12 C11 C15 107.6(2)
C12 C11 C16 126.6(3)
C15 C11 C16 125.7(3)
C12 C11 Ir2 69.26(15)
C15 C11 Ir2 70.47(15)
C16 C11 Ir2 128.7(2)
C11 C12 C13 108.6(2)
C11 C12 C17 125.7(3)
C13 C12 C17 125.7(3)
C11 C12 Ir2 72.61(15)
C13 C12 Ir2 70.56(15)
C17 C12 Ir2 125.5(2)
C14 C13 C12 107.3(2)
C14 C13 C18 125.6(3)
C12 C13 C18 127.0(3)
C14 C13 Ir2 71.74(15)
C12 C13 Ir2 70.25(15)
C18 C13 Ir2 125.8(2)
C13 C14 C15 108.1(2)
C13 C14 C19 124.9(3)
C15 C14 C19 126.9(3)
C13 C14 Ir2 69.86(15)
C15 C14 Ir2 70.94(15)
C19 C14 Ir2 126.57(19)
C11 C15 C14 108.4(2)
C11 C15 C20 125.1(3)
C14 C15 C20 126.5(3)
C11 C15 Ir2 71.42(16)
C14 C15 Ir2 70.75(15)
C20 C15 Ir2 126.11(19)
C11 C16 H16A 109.5
C11 C16 H16B 109.5
H16A C16 H16B 109.5
C11 C16 H16C 109.5
H16A C16 H16C 109.5
H16B C16 H16C 109.5
C12 C17 H17A 109.5
C12 C17 H17B 109.5
H17A C17 H17B 109.5
C12 C17 H17C 109.5
H17A C17 H17C 109.5
H17B C17 H17C 109.5
C13 C18 H18A 109.5
C13 C18 H18B 109.5
H18A C18 H18B 109.5
C13 C18 H18C 109.5
H18A C18 H18C 109.5
H18B C18 H18C 109.5
C14 C19 H19A 109.5
C14 C19 H19B 109.5
H19A C19 H19B 109.5
C14 C19 H19C 109.5
H19A C19 H19C 109.5
H19B C19 H19C 109.5
C15 C20 H20A 109.5
C15 C20 H20B 109.5
H20A C20 H20B 109.5
C15 C20 H20C 109.5
H20A C20 H20C 109.5
H20B C20 H20C 109.5
C25 C21 C22 107.9(2)
C25 C21 C26 126.5(3)
C22 C21 C26 125.5(3)
C25 C21 Ir3 71.08(16)
C22 C21 Ir3 69.75(15)
C26 C21 Ir3 127.3(2)
C21 C22 C23 108.1(2)
C21 C22 C27 125.2(3)
C23 C22 C27 126.2(3)
C21 C22 Ir3 72.21(16)
C23 C22 Ir3 70.87(16)
C27 C22 Ir3 128.5(2)
C24 C23 C22 107.5(2)
C24 C23 C28 126.1(3)
C22 C23 C28 126.3(3)
C24 C23 Ir3 71.18(15)
C22 C23 Ir3 70.44(15)
C28 C23 Ir3 127.3(2)
C23 C24 C25 108.2(2)
C23 C24 C29 126.1(3)
C25 C24 C29 125.5(3)
C23 C24 Ir3 70.67(15)
C25 C24 Ir3 71.66(15)
C29 C24 Ir3 127.6(2)
C21 C25 C24 108.3(2)
C21 C25 C30 126.3(3)
C24 C25 C30 125.0(3)
C21 C25 Ir3 71.24(16)
C24 C25 Ir3 70.31(15)
C30 C25 Ir3 129.7(2)
C21 C26 H26A 109.5
C21 C26 H26B 109.5
H26A C26 H26B 109.5
C21 C26 H26C 109.5
H26A C26 H26C 109.5
H26B C26 H26C 109.5
C22 C27 H27A 109.5
C22 C27 H27B 109.5
H27A C27 H27B 109.5
C22 C27 H27C 109.5
H27A C27 H27C 109.5
H27B C27 H27C 109.5
C23 C28 H28A 109.5
C23 C28 H28B 109.5
H28A C28 H28B 109.5
C23 C28 H28C 109.5
H28A C28 H28C 109.5
H28B C28 H28C 109.5
C24 C29 H29A 109.5
C24 C29 H29B 109.5
H29A C29 H29B 109.5
C24 C29 H29C 109.5
H29A C29 H29C 109.5
H29B C29 H29C 109.5
C25 C30 H30A 109.5
C25 C30 H30B 109.5
H30A C30 H30B 109.5
C25 C30 H30C 109.5
H30A C30 H30C 109.5
H30B C30 H30C 109.5
C31 Ir4 C32 39.68(13)
C31 Ir4 C35 39.86(12)
C32 Ir4 C35 66.09(12)
C31 Ir4 C34 65.71(12)
C32 Ir4 C34 65.33(13)
C35 Ir4 C34 38.48(13)
C31 Ir4 C33 65.91(12)
C32 Ir4 C33 38.71(13)
C35 Ir4 C33 65.50(13)
C34 Ir4 C33 39.17(14)
C31 Ir4 Cl1 104.01(9)
C32 Ir4 Cl1 91.43(9)
C35 Ir4 Cl1 142.61(9)
C34 Ir4 Cl1 154.24(10)
C33 Ir4 Cl1 115.33(10)
C31 Ir4 Cl3 104.06(9)
C32 Ir4 Cl3 141.76(10)
C35 Ir4 Cl3 93.30(9)
C34 Ir4 Cl3 118.22(10)
C33 Ir4 Cl3 157.01(10)
Cl1 Ir4 Cl3 86.75(3)
C31 Ir4 Cl2 161.41(8)
C32 Ir4 Cl2 128.77(10)
C35 Ir4 Cl2 128.14(9)
C34 Ir4 Cl2 96.76(9)
C33 Ir4 Cl2 96.79(9)
Cl1 Ir4 Cl2 89.25(3)
Cl3 Ir4 Cl2 89.43(3)
C32 C31 C35 107.1(3)
C32 C31 C36 126.0(3)
C35 C31 C36 126.7(3)
C32 C31 Ir4 70.69(17)
C35 C31 Ir4 70.71(17)
C36 C31 Ir4 127.0(2)
C33 C32 C31 108.3(3)
C33 C32 C37 125.9(3)
C31 C32 C37 125.8(3)
C33 C32 Ir4 71.02(18)
C31 C32 Ir4 69.62(18)
C37 C32 Ir4 125.3(2)
C32 C33 C34 107.9(3)
C32 C33 C38 127.9(4)
C34 C33 C38 124.0(4)
C32 C33 Ir4 70.26(18)
C34 C33 Ir4 70.41(18)
C38 C33 Ir4 127.8(2)
C35 C34 C33 108.8(3)
C35 C34 C39 125.8(4)
C33 C34 C39 125.3(4)
C35 C34 Ir4 70.49(18)
C33 C34 Ir4 70.42(18)
C39 C34 Ir4 127.6(2)
C34 C35 C31 107.9(3)
C34 C35 C40 126.7(3)
C31 C35 C40 125.4(3)
C34 C35 Ir4 71.02(18)
C31 C35 Ir4 69.43(17)
C40 C35 Ir4 124.9(2)
C31 C36 H36A 109.5
C31 C36 H36B 109.5
H36A C36 H36B 109.5
C31 C36 H36C 109.5
H36A C36 H36C 109.5
H36B C36 H36C 109.5
C32 C37 H37A 109.5
C32 C37 H37B 109.5
H37A C37 H37B 109.5
C32 C37 H37C 109.5
H37A C37 H37C 109.5
H37B C37 H37C 109.5
C33 C38 H38A 109.5
C33 C38 H38B 109.5
H38A C38 H38B 109.5
C33 C38 H38C 109.5
H38A C38 H38C 109.5
H38B C38 H38C 109.5
C34 C39 H39A 109.5
C34 C39 H39B 109.5
H39A C39 H39B 109.5
C34 C39 H39C 109.5
H39A C39 H39C 109.5
H39B C39 H39C 109.5
C35 C40 H40A 109.5
C35 C40 H40B 109.5
H40A C40 H40B 109.5
C35 C40 H40C 109.5
H40A C40 H40C 109.5
H40B C40 H40C 109.5
C41 Ir5 C43 66.72(11)
C41 Ir5 C42 39.56(11)
C43 Ir5 C42 39.28(11)
C41 Ir5 C44 66.30(11)
C43 Ir5 C44 39.66(11)
C42 Ir5 C44 65.77(11)
C41 Ir5 C45 39.47(11)
C43 Ir5 C45 66.19(11)
C42 Ir5 C45 65.69(11)
C44 Ir5 C45 39.10(11)
C41 Ir5 Cl6 103.09(8)
C43 Ir5 Cl6 157.41(8)
C42 Ir5 Cl6 140.59(8)
C44 Ir5 Cl6 118.19(8)
C45 Ir5 Cl6 92.91(8)
C41 Ir5 Cl4 107.33(8)
C43 Ir5 Cl4 115.84(8)
C42 Ir5 Cl4 93.92(8)
C44 Ir5 Cl4 155.49(8)
C45 Ir5 Cl4 145.54(8)
Cl6 Ir5 Cl4 86.13(3)
C41 Ir5 Cl5 159.70(8)
C43 Ir5 Cl5 95.78(8)
C42 Ir5 Cl5 130.01(8)
C44 Ir5 Cl5 93.76(8)
C45 Ir5 Cl5 125.24(8)
Cl6 Ir5 Cl5 89.40(3)
Cl4 Ir5 Cl5 89.21(3)
C45 C41 C42 106.9(2)
C45 C41 C46 125.6(3)
C42 C41 C46 127.4(3)
C45 C41 Ir5 70.52(16)
C42 C41 Ir5 70.39(16)
C46 C41 Ir5 127.9(2)
C43 C42 C41 109.1(3)
C43 C42 C47 126.0(3)
C41 C42 C47 124.9(3)
C43 C42 Ir5 70.23(16)
C41 C42 Ir5 70.05(16)
C47 C42 Ir5 126.1(2)
C42 C43 C44 107.2(3)
C42 C43 C48 127.1(3)
C44 C43 C48 125.7(3)
C42 C43 Ir5 70.48(16)
C44 C43 Ir5 70.31(16)
C48 C43 Ir5 126.2(2)
C45 C44 C43 108.2(2)
C45 C44 C49 126.6(3)
C43 C44 C49 125.2(3)
C45 C44 Ir5 70.51(16)
C43 C44 Ir5 70.03(16)
C49 C44 Ir5 125.9(2)
C44 C45 C41 108.7(3)
C44 C45 C50 126.1(3)
C41 C45 C50 125.2(3)
C44 C45 Ir5 70.38(16)
C41 C45 Ir5 70.01(16)
C50 C45 Ir5 125.4(2)
C41 C46 H46A 109.5
C41 C46 H46B 109.5
H46A C46 H46B 109.5
C41 C46 H46C 109.5
H46A C46 H46C 109.5
H46B C46 H46C 109.5
C42 C47 H47A 109.5
C42 C47 H47B 109.5
H47A C47 H47B 109.5
C42 C47 H47C 109.5
H47A C47 H47C 109.5
H47B C47 H47C 109.5
C43 C48 H48A 109.5
C43 C48 H48B 109.5
H48A C48 H48B 109.5
C43 C48 H48C 109.5
H48A C48 H48C 109.5
H48B C48 H48C 109.5
C44 C49 H49A 109.5
C44 C49 H49B 109.5
H49A C49 H49B 109.5
C44 C49 H49C 109.5
H49A C49 H49C 109.5
H49B C49 H49C 109.5
C45 C50 H50A 109.5
C45 C50 H50B 109.5
H50A C50 H50B 109.5
C45 C50 H50C 109.5
H50A C50 H50C 109.5
H50B C50 H50C 109.5
C51 S3 C54 92.87(17)
C52 C51 C55 128.5(3)
C52 C51 S3 109.9(3)
C55 C51 S3 121.5(3)
C51 C52 C53 113.9(3)
C51 C52 H52A 123.1
C53 C52 H52A 123.1
C54 C53 C52 113.6(3)
C54 C53 H53A 123.2
C52 C53 H53A 123.2
C53 C54 C56 128.0(3)
C53 C54 S3 109.7(3)
C56 C54 S3 122.3(3)
C51 C55 H55A 109.5
C51 C55 H55B 109.5
H55A C55 H55B 109.5
C51 C55 H55C 109.5
H55A C55 H55C 109.5
H55B C55 H55C 109.5
C54 C56 H56A 109.5
C54 C56 H56B 109.5
H56A C56 H56B 109.5
C54 C56 H56C 109.5
H56A C56 H56C 109.5
H56B C56 H56C 109.5
C57 S4 C60 92.57(17)
C58 C57 C61 128.6(3)
C58 C57 S4 110.0(3)
C61 C57 S4 121.4(3)
C57 C58 C59 114.0(3)
C57 C58 H58A 123.0
C59 C58 H58A 123.0
C60 C59 C58 113.4(3)
C60 C59 H59A 123.3
C58 C59 H59A 123.3
C59 C60 C62 129.4(4)
C59 C60 S4 110.0(3)
C62 C60 S4 120.6(3)
C57 C61 H61A 109.5
C57 C61 H61B 109.5
H61A C61 H61B 109.5
C57 C61 H61C 109.5
H61A C61 H61C 109.5
H61B C61 H61C 109.5
C60 C62 H62A 109.5
C60 C62 H62B 109.5
H62A C62 H62B 109.5
C60 C62 H62C 109.5
H62A C62 H62C 109.5
H62B C62 H62C 109.5

loop_
_geom_bond_atom_site_label_1
_geom_bond_atom_site_label_2
_geom_bond_distance
Ir1 C4 2.181(3)
Ir1 C3 2.186(3)
Ir1 C5 2.196(3)
Ir1 C2 2.198(3)
Ir1 C1 2.225(3)
Ir1 S1 2.2820(7)
Ir1 S2 2.2900(7)
Ir1 Ir2 2.8210(2)
Ir1 Ir3 2.8341(2)
Ir2 C12 2.168(3)
Ir2 C13 2.172(3)
Ir2 C14 2.197(3)
Ir2 C15 2.200(3)
Ir2 C11 2.212(3)
Ir2 S1 2.2862(7)
Ir2 S2 2.2884(7)
Ir2 Ir3 2.8175(2)
Ir3 C22 2.181(3)
Ir3 C23 2.187(3)
Ir3 C24 2.194(3)
Ir3 C25 2.212(3)
Ir3 C21 2.214(3)
Ir3 S2 2.2853(7)
Ir3 S1 2.2862(7)
C1 C2 1.431(4)
C1 C5 1.433(4)
C1 C6 1.496(4)
C2 C3 1.457(4)
C2 C7 1.487(4)
C3 C4 1.437(4)
C3 C8 1.487(4)
C4 C5 1.444(4)
C4 C9 1.495(4)
C5 C10 1.495(4)
C6 H6A 0.9800
C6 H6B 0.9800
C6 H6C 0.9800
C7 H7A 0.9800
C7 H7B 0.9800
C7 H7C 0.9800
C8 H8A 0.9800
C8 H8B 0.9800
C8 H8C 0.9800
C9 H9A 0.9800
C9 H9B 0.9800
C9 H9C 0.9800
C10 H10A 0.9800
C10 H10B 0.9800
C10 H10C 0.9800
C11 C12 1.431(4)
C11 C15 1.440(4)
C11 C16 1.488(4)
C12 C13 1.455(4)
C12 C17 1.499(4)
C13 C14 1.437(4)
C13 C18 1.501(4)
C14 C15 1.443(4)
C14 C19 1.492(4)
C15 C20 1.499(4)
C16 H16A 0.9800
C16 H16B 0.9800
C16 H16C 0.9800
C17 H17A 0.9800
C17 H17B 0.9800
C17 H17C 0.9800
C18 H18A 0.9800
C18 H18B 0.9800
C18 H18C 0.9800
C19 H19A 0.9800
C19 H19B 0.9800
C19 H19C 0.9800
C20 H20A 0.9800
C20 H20B 0.9800
C20 H20C 0.9800
C21 C25 1.429(4)
C21 C22 1.432(4)
C21 C26 1.493(4)
C22 C23 1.447(4)
C22 C27 1.500(4)
C23 C24 1.432(4)
C23 C28 1.486(4)
C24 C25 1.435(4)
C24 C29 1.492(4)
C25 C30 1.488(4)
C26 H26A 0.9800
C26 H26B 0.9800
C26 H26C 0.9800
C27 H27A 0.9800
C27 H27B 0.9800
C27 H27C 0.9800
C28 H28A 0.9800
C28 H28B 0.9800
C28 H28C 0.9800
C29 H29A 0.9800
C29 H29B 0.9800
C29 H29C 0.9800
C30 H30A 0.9800
C30 H30B 0.9800
C30 H30C 0.9800
Ir4 C31 2.127(3)
Ir4 C32 2.141(3)
Ir4 C35 2.144(3)
Ir4 C34 2.151(3)
Ir4 C33 2.151(3)
Ir4 Cl1 2.4036(7)
Ir4 Cl3 2.4194(7)
Ir4 Cl2 2.4329(7)
C31 C32 1.449(5)
C31 C35 1.456(5)
C31 C36 1.500(5)
C32 C33 1.423(5)
C32 C37 1.495(5)
C33 C34 1.442(5)
C33 C38 1.490(5)
C34 C35 1.415(5)
C34 C39 1.498(5)
C35 C40 1.496(5)
C36 H36A 0.9800
C36 H36B 0.9800
C36 H36C 0.9800
C37 H37A 0.9800
C37 H37B 0.9800
C37 H37C 0.9800
C38 H38A 0.9800
C38 H38B 0.9800
C38 H38C 0.9800
C39 H39A 0.9800
C39 H39B 0.9800
C39 H39C 0.9800
C40 H40A 0.9800
C40 H40B 0.9800
C40 H40C 0.9800
Ir5 C41 2.141(3)
Ir5 C43 2.142(3)
Ir5 C42 2.145(3)
Ir5 C44 2.146(3)
Ir5 C45 2.147(3)
Ir5 Cl6 2.4057(7)
Ir5 Cl4 2.4192(7)
Ir5 Cl5 2.4285(8)
C41 C45 1.448(4)
C41 C42 1.450(4)
C41 C46 1.497(4)
C42 C43 1.441(4)
C42 C47 1.501(4)
C43 C44 1.454(4)
C43 C48 1.499(4)
C44 C45 1.437(4)
C44 C49 1.491(4)
C45 C50 1.494(4)
C46 H46A 0.9800
C46 H46B 0.9800
C46 H46C 0.9800
C47 H47A 0.9800
C47 H47B 0.9800
C47 H47C 0.9800
C48 H48A 0.9800
C48 H48B 0.9800
C48 H48C 0.9800
C49 H49A 0.9800
C49 H49B 0.9800
C49 H49C 0.9800
C50 H50A 0.9800
C50 H50B 0.9800
C50 H50C 0.9800
S3 C51 1.734(4)
S3 C54 1.739(4)
C51 C52 1.357(5)
C51 C55 1.498(5)
C52 C53 1.422(5)
C52 H52A 0.9500
C53 C54 1.362(5)
C53 H53A 0.9500
C54 C56 1.486(5)
C55 H55A 0.9800
C55 H55B 0.9800
C55 H55C 0.9800
C56 H56A 0.9800
C56 H56B 0.9800
C56 H56C 0.9800
S4 C57 1.729(4)
S4 C60 1.738(4)
C57 C58 1.355(5)
C57 C61 1.498(5)
C58 C59 1.416(5)
C58 H58A 0.9500
C59 C60 1.356(5)
C59 H59A 0.9500
C60 C62 1.497(5)
C61 H61A 0.9800
C61 H61B 0.9800
C61 H61C 0.9800
C62 H62A 0.9800
C62 H62B 0.9800
C62 H62C 0.9800

loop_
_geom_torsion_atom_site_label_1
_geom_torsion_atom_site_label_2
_geom_torsion_atom_site_label_3
_geom_torsion_atom_site_label_4
_geom_torsion
C4 Ir1 Ir2 C12 53.06(17)
C3 Ir1 Ir2 C12 10.92(13)
C5 Ir1 Ir2 C12 -138.7(6)
C2 Ir1 Ir2 C12 -34.25(12)
C1 Ir1 Ir2 C12 -75.82(14)
S1 Ir1 Ir2 C12 -135.93(9)
S2 Ir1 Ir2 C12 98.21(9)
Ir3 Ir1 Ir2 C12 161.09(9)
C4 Ir1 Ir2 C13 97.98(17)
C3 Ir1 Ir2 C13 55.83(13)
C5 Ir1 Ir2 C13 -93.8(6)
C2 Ir1 Ir2 C13 10.67(12)
C1 Ir1 Ir2 C13 -30.90(14)
S1 Ir1 Ir2 C13 -91.01(9)
S2 Ir1 Ir2 C13 143.12(9)
Ir3 Ir1 Ir2 C13 -153.99(8)
C4 Ir1 Ir2 C14 138.2(2)
C3 Ir1 Ir2 C14 96.01(16)
C5 Ir1 Ir2 C14 -53.6(6)
C2 Ir1 Ir2 C14 50.85(15)
C1 Ir1 Ir2 C14 9.28(17)
S1 Ir1 Ir2 C14 -50.83(13)
S2 Ir1 Ir2 C14 -176.70(13)
Ir3 Ir1 Ir2 C14 -113.81(13)
C4 Ir1 Ir2 C15 -100.3(14)
C3 Ir1 Ir2 C15 -142.4(14)
C5 Ir1 Ir2 C15 68.0(15)
C2 Ir1 Ir2 C15 172.4(14)
C1 Ir1 Ir2 C15 130.8(14)
S1 Ir1 Ir2 C15 70.7(14)
S2 Ir1 Ir2 C15 -55.1(14)
Ir3 Ir1 Ir2 C15 7.7(14)
C4 Ir1 Ir2 C11 13.0(2)
C3 Ir1 Ir2 C11 -29.14(15)
C5 Ir1 Ir2 C11 -179(8)
C2 Ir1 Ir2 C11 -74.31(15)
C1 Ir1 Ir2 C11 -115.88(17)
S1 Ir1 Ir2 C11 -175.99(13)
S2 Ir1 Ir2 C11 58.15(13)
Ir3 Ir1 Ir2 C11 121.03(12)
C4 Ir1 Ir2 S1 -171.01(15)
C3 Ir1 Ir2 S1 146.84(10)
C5 Ir1 Ir2 S1 -2.8(6)
C2 Ir1 Ir2 S1 101.68(9)
C1 Ir1 Ir2 S1 60.11(12)
S2 Ir1 Ir2 S1 -125.87(3)
Ir3 Ir1 Ir2 S1 -62.98(2)
C4 Ir1 Ir2 S2 -45.15(15)
C3 Ir1 Ir2 S2 -87.29(10)
C5 Ir1 Ir2 S2 123.1(6)
C2 Ir1 Ir2 S2 -132.45(9)
C1 Ir1 Ir2 S2 -174.02(12)
S1 Ir1 Ir2 S2 125.87(3)
Ir3 Ir1 Ir2 S2 62.89(2)
C4 Ir1 Ir2 Ir3 -108.03(15)
C3 Ir1 Ir2 Ir3 -150.18(9)
C5 Ir1 Ir2 Ir3 60.2(6)
C2 Ir1 Ir2 Ir3 164.66(9)
C1 Ir1 Ir2 Ir3 123.09(12)
S1 Ir1 Ir2 Ir3 62.98(2)
S2 Ir1 Ir2 Ir3 -62.89(2)
C12 Ir2 Ir3 C22 70.2(3)
C13 Ir2 Ir3 C22 -104.8(2)
C14 Ir2 Ir3 C22 -61.72(13)
C15 Ir2 Ir3 C22 -17.94(12)
C11 Ir2 Ir3 C22 24.93(13)
S1 Ir2 Ir3 C22 -135.69(9)
S2 Ir2 Ir3 C22 98.60(9)
Ir1 Ir2 Ir3 C22 161.58(9)
C12 Ir2 Ir3 C23 114.7(3)
C13 Ir2 Ir3 C23 -60.2(2)
C14 Ir2 Ir3 C23 -17.19(13)
C15 Ir2 Ir3 C23 26.59(12)
C11 Ir2 Ir3 C23 69.47(13)
S1 Ir2 Ir3 C23 -91.15(9)
S2 Ir2 Ir3 C23 143.13(9)
Ir1 Ir2 Ir3 C23 -153.88(9)
C12 Ir2 Ir3 C24 154.9(3)
C13 Ir2 Ir3 C24 -20.1(2)
C14 Ir2 Ir3 C24 22.96(16)
C15 Ir2 Ir3 C24 66.74(16)
C11 Ir2 Ir3 C24 109.61(17)
S1 Ir2 Ir3 C24 -51.01(14)
S2 Ir2 Ir3 C24 -176.72(14)
Ir1 Ir2 Ir3 C24 -113.74(13)
C12 Ir2 Ir3 C25 -47.2(12)
C13 Ir2 Ir3 C25 137.9(12)
C14 Ir2 Ir3 C25 -179(100)
C15 Ir2 Ir3 C25 -135.3(11)
C11 Ir2 Ir3 C25 -92.4(11)
S1 Ir2 Ir3 C25 106.9(11)
S2 Ir2 Ir3 C25 -18.8(11)
Ir1 Ir2 Ir3 C25 44.2(11)
C12 Ir2 Ir3 C21 29.8(3)
C13 Ir2 Ir3 C21 -145.2(2)
C14 Ir2 Ir3 C21 -102.13(15)
C15 Ir2 Ir3 C21 -58.36(14)
C11 Ir2 Ir3 C21 -15.48(15)
S1 Ir2 Ir3 C21 -176.10(12)
S2 Ir2 Ir3 C21 58.18(12)
Ir1 Ir2 Ir3 C21 121.17(12)
C12 Ir2 Ir3 S2 -28.4(3)
C13 Ir2 Ir3 S2 156.6(2)
C14 Ir2 Ir3 S2 -160.32(9)
C15 Ir2 Ir3 S2 -116.54(8)
C11 Ir2 Ir3 S2 -73.66(10)
S1 Ir2 Ir3 S2 125.72(3)
Ir1 Ir2 Ir3 S2 62.99(2)
C12 Ir2 Ir3 S1 -154.1(3)
C13 Ir2 Ir3 S1 30.9(2)
C14 Ir2 Ir3 S1 73.96(9)
C15 Ir2 Ir3 S1 117.74(8)
C11 Ir2 Ir3 S1 160.62(10)
S2 Ir2 Ir3 S1 -125.72(3)
Ir1 Ir2 Ir3 S1 -62.73(2)
C12 Ir2 Ir3 Ir1 -91.4(3)
C13 Ir2 Ir3 Ir1 93.6(2)
C14 Ir2 Ir3 Ir1 136.69(9)
C15 Ir2 Ir3 Ir1 -179.53(8)
C11 Ir2 Ir3 Ir1 -136.65(10)
S1 Ir2 Ir3 Ir1 62.73(2)
S2 Ir2 Ir3 Ir1 -62.99(2)
C4 Ir1 Ir3 C22 55.7(3)
C3 Ir1 Ir3 C22 15.3(3)
C5 Ir1 Ir3 C22 99.6(3)
C2 Ir1 Ir3 C22 -174.2(4)
C1 Ir1 Ir3 C22 141.2(3)
S1 Ir1 Ir3 C22 -151.3(3)
S2 Ir1 Ir3 C22 -24.7(3)
Ir2 Ir1 Ir3 C22 -88.0(3)
C4 Ir1 Ir3 C23 -120.0(2)
C3 Ir1 Ir3 C23 -160.4(3)
C5 Ir1 Ir3 C23 -76.1(2)
C2 Ir1 Ir3 C23 10.1(4)
C1 Ir1 Ir3 C23 -34.5(2)
S1 Ir1 Ir3 C23 32.98(19)
S2 Ir1 Ir3 C23 159.63(19)
Ir2 Ir1 Ir3 C23 96.29(19)
C4 Ir1 Ir3 C24 -77.10(13)
C3 Ir1 Ir3 C24 -117.4(2)
C5 Ir1 Ir3 C24 -33.19(12)
C2 Ir1 Ir3 C24 53.0(3)
C1 Ir1 Ir3 C24 8.42(14)
S1 Ir1 Ir3 C24 75.92(10)
S2 Ir1 Ir3 C24 -157.44(10)
Ir2 Ir1 Ir3 C24 139.23(9)
C4 Ir1 Ir3 C25 -33.28(12)
C3 Ir1 Ir3 C25 -73.6(2)
C5 Ir1 Ir3 C25 10.63(12)
C2 Ir1 Ir3 C25 96.8(3)
C1 Ir1 Ir3 C25 52.24(13)
S1 Ir1 Ir3 C25 119.74(9)
S2 Ir1 Ir3 C25 -113.62(9)
Ir2 Ir1 Ir3 C25 -176.96(9)
C4 Ir1 Ir3 C21 9.48(14)
C3 Ir1 Ir3 C21 -30.8(2)
C5 Ir1 Ir3 C21 53.39(13)
C2 Ir1 Ir3 C21 139.6(3)
C1 Ir1 Ir3 C21 95.00(15)
S1 Ir1 Ir3 C21 162.50(10)
S2 Ir1 Ir3 C21 -70.86(10)
Ir2 Ir1 Ir3 C21 -134.19(10)
C4 Ir1 Ir3 S2 80.34(9)
C3 Ir1 Ir3 S2 40.01(18)
C5 Ir1 Ir3 S2 124.25(9)
C2 Ir1 Ir3 S2 -149.6(3)
C1 Ir1 Ir3 S2 165.86(11)
S1 Ir1 Ir3 S2 -126.64(3)
Ir2 Ir1 Ir3 S2 -63.34(2)
C4 Ir1 Ir3 S1 -153.02(9)
C3 Ir1 Ir3 S1 166.65(18)
C5 Ir1 Ir3 S1 -109.11(9)
C2 Ir1 Ir3 S1 -22.9(3)
C1 Ir1 Ir3 S1 -67.50(11)
S2 Ir1 Ir3 S1 126.64(3)
Ir2 Ir1 Ir3 S1 63.31(2)
C4 Ir1 Ir3 Ir2 143.67(9)
C3 Ir1 Ir3 Ir2 103.34(18)
C5 Ir1 Ir3 Ir2 -172.42(8)
C2 Ir1 Ir3 Ir2 -86.2(3)
C1 Ir1 Ir3 Ir2 -130.81(10)
S1 Ir1 Ir3 Ir2 -63.31(2)
S2 Ir1 Ir3 Ir2 63.34(2)
C4 Ir1 S1 Ir3 89.0(2)
C3 Ir1 S1 Ir3 -167.54(17)
C5 Ir1 S1 Ir3 100.91(9)
C2 Ir1 S1 Ir3 174.22(9)
C1 Ir1 S1 Ir3 136.81(8)
S2 Ir1 S1 Ir3 -39.00(2)
Ir2 Ir1 S1 Ir3 -78.653(18)
C4 Ir1 S1 Ir2 167.6(2)
C3 Ir1 S1 Ir2 -88.89(17)
C5 Ir1 S1 Ir2 179.56(9)
C2 Ir1 S1 Ir2 -107.13(9)
C1 Ir1 S1 Ir2 -144.53(8)
S2 Ir1 S1 Ir2 39.65(2)
Ir3 Ir1 S1 Ir2 78.653(18)
C22 Ir3 S1 Ir1 167.46(12)
C23 Ir3 S1 Ir1 -167.26(8)
C24 Ir3 S1 Ir1 -127.91(8)
C25 Ir3 S1 Ir1 -96.32(9)
C21 Ir3 S1 Ir1 -111.3(3)
S2 Ir3 S1 Ir1 39.10(2)
Ir2 Ir3 S1 Ir1 78.896(17)
C22 Ir3 S1 Ir2 88.57(12)
C23 Ir3 S1 Ir2 113.85(8)
C24 Ir3 S1 Ir2 153.19(8)
C25 Ir3 S1 Ir2 -175.22(9)
C21 Ir3 S1 Ir2 169.8(3)
S2 Ir3 S1 Ir2 -39.80(2)
Ir1 Ir3 S1 Ir2 -78.896(17)
C12 Ir2 S1 Ir1 88.85(13)
C13 Ir2 S1 Ir1 112.61(8)
C14 Ir2 S1 Ir1 151.85(8)
C15 Ir2 S1 Ir1 -176.29(9)
C11 Ir2 S1 Ir1 170.8(3)
S2 Ir2 S1 Ir1 -39.69(2)
Ir3 Ir2 S1 Ir1 -79.421(17)
C12 Ir2 S1 Ir3 168.28(13)
C13 Ir2 S1 Ir3 -167.97(8)
C14 Ir2 S1 Ir3 -128.73(8)
C15 Ir2 S1 Ir3 -96.87(9)
C11 Ir2 S1 Ir3 -109.7(3)
S2 Ir2 S1 Ir3 39.73(2)
Ir1 Ir2 S1 Ir3 79.421(17)
C22 Ir3 S2 Ir2 -108.55(9)
C23 Ir3 S2 Ir2 -86.42(14)
C24 Ir3 S2 Ir2 173.9(3)
C25 Ir3 S2 Ir2 178.49(9)
C21 Ir3 S2 Ir2 -147.21(8)
S1 Ir3 S2 Ir2 39.76(2)
Ir1 Ir3 S2 Ir2 78.720(18)
C22 Ir3 S2 Ir1 172.73(8)
C23 Ir3 S2 Ir1 -165.14(14)
C24 Ir3 S2 Ir1 95.2(3)
C25 Ir3 S2 Ir1 99.77(9)
C21 Ir3 S2 Ir1 134.07(8)
S1 Ir3 S2 Ir1 -38.96(2)
Ir2 Ir3 S2 Ir1 -78.720(18)
C12 Ir2 S2 Ir3 171.53(9)
C13 Ir2 S2 Ir3 -163.22(14)
C14 Ir2 S2 Ir3 93.3(3)
C15 Ir2 S2 Ir3 97.49(9)
C11 Ir2 S2 Ir3 132.31(8)
S1 Ir2 S2 Ir3 -39.76(2)
Ir1 Ir2 S2 Ir3 -79.320(17)
C12 Ir2 S2 Ir1 -109.15(9)
C13 Ir2 S2 Ir1 -83.90(14)
C14 Ir2 S2 Ir1 172.6(3)
C15 Ir2 S2 Ir1 176.81(9)
C11 Ir2 S2 Ir1 -148.37(8)
S1 Ir2 S2 Ir1 39.56(2)
Ir3 Ir2 S2 Ir1 79.320(17)
C4 Ir1 S2 Ir3 -123.30(8)
C3 Ir1 S2 Ir3 -163.14(8)
C5 Ir1 S2 Ir3 -92.45(10)
C2 Ir1 S2 Ir3 169.51(12)
C1 Ir1 S2 Ir3 -120.7(4)
S1 Ir1 S2 Ir3 39.05(2)
Ir2 Ir1 S2 Ir3 78.694(18)
C4 Ir1 S2 Ir2 158.01(8)
C3 Ir1 S2 Ir2 118.16(8)
C5 Ir1 S2 Ir2 -171.14(10)
C2 Ir1 S2 Ir2 90.82(12)
C1 Ir1 S2 Ir2 160.7(4)
S1 Ir1 S2 Ir2 -39.65(2)
Ir3 Ir1 S2 Ir2 -78.694(18)
C4 Ir1 C1 C2 -81.31(18)
C3 Ir1 C1 C2 -38.34(17)
C5 Ir1 C1 C2 -119.1(2)
S1 Ir1 C1 C2 116.62(15)
S2 Ir1 C1 C2 -84.2(4)
Ir2 Ir1 C1 C2 72.35(19)
Ir3 Ir1 C1 C2 164.50(13)
C4 Ir1 C1 C5 37.77(16)
C3 Ir1 C1 C5 80.73(18)
C2 Ir1 C1 C5 119.1(2)
S1 Ir1 C1 C5 -124.30(15)
S2 Ir1 C1 C5 34.9(5)
Ir2 Ir1 C1 C5 -168.57(12)
Ir3 Ir1 C1 C5 -76.42(18)
C4 Ir1 C1 C6 157.9(3)
C3 Ir1 C1 C6 -159.1(3)
C5 Ir1 C1 C6 120.2(3)
C2 Ir1 C1 C6 -120.7(3)
S1 Ir1 C1 C6 -4.1(3)
S2 Ir1 C1 C6 155.1(3)
Ir2 Ir1 C1 C6 -48.4(3)
Ir3 Ir1 C1 C6 43.8(3)
C5 C1 C2 C3 1.5(3)
C6 C1 C2 C3 -175.8(3)
Ir1 C1 C2 C3 61.40(19)
C5 C1 C2 C7 175.7(3)
C6 C1 C2 C7 -1.6(5)
Ir1 C1 C2 C7 -124.4(3)
C5 C1 C2 Ir1 -59.9(2)
C6 C1 C2 Ir1 122.8(3)
C4 Ir1 C2 C1 79.70(18)
C3 Ir1 C2 C1 117.3(2)
C5 Ir1 C2 C1 36.70(16)
S1 Ir1 C2 C1 -75.98(17)
S2 Ir1 C2 C1 161.61(13)
Ir2 Ir1 C2 C1 -134.82(14)
Ir3 Ir1 C2 C1 -56.1(4)
C4 Ir1 C2 C3 -37.61(16)
C5 Ir1 C2 C3 -80.60(18)
C1 Ir1 C2 C3 -117.3(2)
S1 Ir1 C2 C3 166.71(14)
S2 Ir1 C2 C3 44.3(2)
Ir2 Ir1 C2 C3 107.87(15)
Ir3 Ir1 C2 C3 -173.4(3)
C4 Ir1 C2 C7 -158.0(3)
C3 Ir1 C2 C7 -120.4(3)
C5 Ir1 C2 C7 159.0(3)
C1 Ir1 C2 C7 122.3(4)
S1 Ir1 C2 C7 46.3(3)
S2 Ir1 C2 C7 -76.1(3)
Ir2 Ir1 C2 C7 -12.5(3)
Ir3 Ir1 C2 C7 66.2(5)
C1 C2 C3 C4 -1.3(3)
C7 C2 C3 C4 -175.5(3)
Ir1 C2 C3 C4 61.41(19)
C1 C2 C3 C8 173.3(3)
C7 C2 C3 C8 -0.9(5)
Ir1 C2 C3 C8 -124.0(3)
C1 C2 C3 Ir1 -62.68(19)
C7 C2 C3 Ir1 123.1(3)
C5 Ir1 C3 C4 -37.98(16)
C2 Ir1 C3 C4 -117.5(2)
C1 Ir1 C3 C4 -80.26(18)
S1 Ir1 C3 C4 -144.28(15)
S2 Ir1 C3 C4 90.84(16)
Ir2 Ir1 C3 C4 146.42(13)
Ir3 Ir1 C3 C4 58.9(3)
C4 Ir1 C3 C2 117.5(2)
C5 Ir1 C3 C2 79.56(18)
C1 Ir1 C3 C2 37.28(16)
S1 Ir1 C3 C2 -26.7(3)
S2 Ir1 C3 C2 -151.62(15)
Ir2 Ir1 C3 C2 -96.04(16)
Ir3 Ir1 C3 C2 176.45(14)
C4 Ir1 C3 C8 -122.1(3)
C5 Ir1 C3 C8 -160.1(3)
C2 Ir1 C3 C8 120.4(3)
C1 Ir1 C3 C8 157.7(3)
S1 Ir1 C3 C8 93.6(3)
S2 Ir1 C3 C8 -31.2(3)
Ir2 Ir1 C3 C8 24.3(3)
Ir3 Ir1 C3 C8 -63.2(4)
C2 C3 C4 C5 0.5(3)
C8 C3 C4 C5 -174.0(3)
Ir1 C3 C4 C5 62.20(19)
C2 C3 C4 C9 177.5(3)
C8 C3 C4 C9 3.0(5)
Ir1 C3 C4 C9 -120.8(3)
C2 C3 C4 Ir1 -61.68(19)
C8 C3 C4 Ir1 123.8(3)
C5 Ir1 C4 C3 117.2(2)
C2 Ir1 C4 C3 38.01(17)
C1 Ir1 C4 C3 80.11(18)
S1 Ir1 C4 C3 133.9(2)
S2 Ir1 C4 C3 -100.50(16)
Ir2 Ir1 C4 C3 -65.3(2)
Ir3 Ir1 C4 C3 -153.38(14)
C3 Ir1 C4 C5 -117.2(2)
C2 Ir1 C4 C5 -79.20(18)
C1 Ir1 C4 C5 -37.11(17)
S1 Ir1 C4 C5 16.7(3)
S2 Ir1 C4 C5 142.29(15)
Ir2 Ir1 C4 C5 177.44(13)
Ir3 Ir1 C4 C5 89.40(16)
C3 Ir1 C4 C9 121.7(3)
C5 Ir1 C4 C9 -121.1(3)
C2 Ir1 C4 C9 159.7(3)
C1 Ir1 C4 C9 -158.2(3)
S1 Ir1 C4 C9 -104.4(3)
S2 Ir1 C4 C9 21.2(3)
Ir2 Ir1 C4 C9 56.4(3)
Ir3 Ir1 C4 C9 -31.7(3)
C2 C1 C5 C4 -1.2(3)
C6 C1 C5 C4 176.1(3)
Ir1 C1 C5 C4 -61.16(19)
C2 C1 C5 C10 -176.0(3)
C6 C1 C5 C10 1.4(5)
Ir1 C1 C5 C10 124.1(3)
C2 C1 C5 Ir1 59.9(2)
C6 C1 C5 Ir1 -122.7(3)
C3 C4 C5 C1 0.4(3)
C9 C4 C5 C1 -176.6(3)
Ir1 C4 C5 C1 62.42(19)
C3 C4 C5 C10 175.1(3)
C9 C4 C5 C10 -1.9(5)
Ir1 C4 C5 C10 -122.9(3)
C3 C4 C5 Ir1 -62.00(19)
C9 C4 C5 Ir1 121.0(3)
C4 Ir1 C5 C1 -117.9(2)
C3 Ir1 C5 C1 -80.04(18)
C2 Ir1 C5 C1 -36.62(16)
S1 Ir1 C5 C1 69.21(17)
S2 Ir1 C5 C1 -170.88(13)
Ir2 Ir1 C5 C1 71.7(6)
Ir3 Ir1 C5 C1 128.36(15)
C3 Ir1 C5 C4 37.87(17)
C2 Ir1 C5 C4 81.30(18)
C1 Ir1 C5 C4 117.9(2)
S1 Ir1 C5 C4 -172.88(14)
S2 Ir1 C5 C4 -52.97(19)
Ir2 Ir1 C5 C4 -170.3(5)
Ir3 Ir1 C5 C4 -113.73(15)
C4 Ir1 C5 C10 121.1(3)
C3 Ir1 C5 C10 159.0(3)
C2 Ir1 C5 C10 -157.6(3)
C1 Ir1 C5 C10 -121.0(3)
S1 Ir1 C5 C10 -51.8(3)
S2 Ir1 C5 C10 68.1(3)
Ir2 Ir1 C5 C10 -49.2(7)
Ir3 Ir1 C5 C10 7.4(3)
C13 Ir2 C11 C12 -38.28(16)
C14 Ir2 C11 C12 -81.07(18)
C15 Ir2 C11 C12 -118.6(2)
S1 Ir2 C11 C12 -101.8(3)
S2 Ir2 C11 C12 109.74(15)
Ir3 Ir2 C11 C12 160.92(13)
Ir1 Ir2 C11 C12 66.1(2)
C12 Ir2 C11 C15 118.6(2)
C13 Ir2 C11 C15 80.29(17)
C14 Ir2 C11 C15 37.49(16)
S1 Ir2 C11 C15 16.7(4)
S2 Ir2 C11 C15 -131.69(15)
Ir3 Ir2 C11 C15 -80.52(17)
Ir1 Ir2 C11 C15 -175.33(12)
C12 Ir2 C11 C16 -120.9(3)
C13 Ir2 C11 C16 -159.1(3)
C14 Ir2 C11 C16 158.1(3)
C15 Ir2 C11 C16 120.6(3)
S1 Ir2 C11 C16 137.3(3)
S2 Ir2 C11 C16 -11.1(3)
Ir3 Ir2 C11 C16 40.1(3)
Ir1 Ir2 C11 C16 -54.7(3)
C15 C11 C12 C13 1.5(3)
C16 C11 C12 C13 -174.8(3)
Ir2 C11 C12 C13 61.77(19)
C15 C11 C12 C17 178.1(3)
C16 C11 C12 C17 1.9(5)
Ir2 C11 C12 C17 -121.6(3)
C15 C11 C12 Ir2 -60.30(19)
C16 C11 C12 Ir2 123.5(3)
C13 Ir2 C12 C11 117.7(2)
C14 Ir2 C12 C11 79.77(17)
C15 Ir2 C12 C11 37.05(16)
S1 Ir2 C12 C11 155.00(13)
S2 Ir2 C12 C11 -83.32(16)
Ir3 Ir2 C12 C11 -59.3(3)
Ir1 Ir2 C12 C11 -141.39(14)
C14 Ir2 C12 C13 -37.89(16)
C15 Ir2 C12 C13 -80.61(18)
C11 Ir2 C12 C13 -117.7(2)
S1 Ir2 C12 C13 37.3(2)
S2 Ir2 C12 C13 159.02(14)
Ir3 Ir2 C12 C13 -176.9(2)
Ir1 Ir2 C12 C13 100.96(16)
C13 Ir2 C12 C17 -120.5(3)
C14 Ir2 C12 C17 -158.4(3)
C15 Ir2 C12 C17 158.9(3)
C11 Ir2 C12 C17 121.8(3)
S1 Ir2 C12 C17 -83.2(3)
S2 Ir2 C12 C17 38.5(3)
Ir3 Ir2 C12 C17 62.6(4)
Ir1 Ir2 C12 C17 -19.6(3)
C11 C12 C13 C14 -0.5(3)
C17 C12 C13 C14 -177.1(3)
Ir2 C12 C13 C14 62.58(18)
C11 C12 C13 C18 176.4(3)
C17 C12 C13 C18 -0.3(5)
Ir2 C12 C13 C18 -120.6(3)
C11 C12 C13 Ir2 -63.08(19)
C17 C12 C13 Ir2 120.3(3)
C12 Ir2 C13 C14 -116.8(2)
C15 Ir2 C13 C14 -37.17(16)
C11 Ir2 C13 C14 -79.57(17)
S1 Ir2 C13 C14 86.08(15)
S2 Ir2 C13 C14 -155.16(13)
Ir3 Ir2 C13 C14 60.9(3)
Ir1 Ir2 C13 C14 141.74(13)
C14 Ir2 C13 C12 116.8(2)
C15 Ir2 C13 C12 79.65(18)
C11 Ir2 C13 C12 37.25(16)
S1 Ir2 C13 C12 -157.11(15)
S2 Ir2 C13 C12 -38.3(2)
Ir3 Ir2 C13 C12 177.73(15)
Ir1 Ir2 C13 C12 -101.44(16)
C12 Ir2 C13 C18 122.0(3)
C14 Ir2 C13 C18 -121.2(3)
C15 Ir2 C13 C18 -158.4(3)
C11 Ir2 C13 C18 159.3(3)
S1 Ir2 C13 C18 -35.1(3)
S2 Ir2 C13 C18 83.7(3)
Ir3 Ir2 C13 C18 -60.3(4)
Ir1 Ir2 C13 C18 20.6(3)
C12 C13 C14 C15 -0.7(3)
C18 C13 C14 C15 -177.6(3)
Ir2 C13 C14 C15 60.94(18)
C12 C13 C14 C19 177.2(3)
C18 C13 C14 C19 0.3(4)
Ir2 C13 C14 C19 -121.2(3)
C12 C13 C14 Ir2 -61.62(18)
C18 C13 C14 Ir2 121.5(3)
C12 Ir2 C14 C13 38.66(16)
C15 Ir2 C14 C13 118.5(2)
C11 Ir2 C14 C13 81.17(17)
S1 Ir2 C14 C13 -104.31(15)
S2 Ir2 C14 C13 123.9(3)
Ir3 Ir2 C14 C13 -154.90(13)
Ir1 Ir2 C14 C13 -65.9(2)
C12 Ir2 C14 C15 -79.80(17)
C13 Ir2 C14 C15 -118.5(2)
C11 Ir2 C14 C15 -37.29(16)
S1 Ir2 C14 C15 137.24(15)
S2 Ir2 C14 C15 5.4(4)
Ir3 Ir2 C14 C15 86.64(16)
Ir1 Ir2 C14 C15 175.69(12)
C12 Ir2 C14 C19 157.8(3)
C13 Ir2 C14 C19 119.2(3)
C15 Ir2 C14 C19 -122.4(3)
C11 Ir2 C14 C19 -159.6(3)
S1 Ir2 C14 C19 14.9(3)
S2 Ir2 C14 C19 -116.9(3)
Ir3 Ir2 C14 C19 -35.7(3)
Ir1 Ir2 C14 C19 53.3(3)
C12 C11 C15 C14 -1.9(3)
C16 C11 C15 C14 174.4(3)
Ir2 C11 C15 C14 -61.42(18)
C12 C11 C15 C20 -178.9(3)
C16 C11 C15 C20 -2.6(4)
Ir2 C11 C15 C20 121.6(3)
C12 C11 C15 Ir2 59.53(19)
C16 C11 C15 Ir2 -124.2(3)
C13 C14 C15 C11 1.6(3)
C19 C14 C15 C11 -176.2(3)
Ir2 C14 C15 C11 61.85(19)
C13 C14 C15 C20 178.5(3)
C19 C14 C15 C20 0.7(4)
Ir2 C14 C15 C20 -121.2(3)
C13 C14 C15 Ir2 -60.26(18)
C19 C14 C15 Ir2 121.9(3)
C12 Ir2 C15 C11 -37.07(16)
C13 Ir2 C15 C11 -80.77(17)
C14 Ir2 C15 C11 -118.0(2)
S1 Ir2 C15 C11 -174.55(13)
S2 Ir2 C15 C11 63.78(18)
Ir3 Ir2 C15 C11 124.52(14)
Ir1 Ir2 C15 C11 117.0(13)
C12 Ir2 C15 C14 80.96(17)
C13 Ir2 C15 C14 37.25(16)
C11 Ir2 C15 C14 118.0(2)
S1 Ir2 C15 C14 -56.52(18)
S2 Ir2 C15 C14 -178.20(13)
Ir3 Ir2 C15 C14 -117.46(15)
Ir1 Ir2 C15 C14 -125.0(13)
C12 Ir2 C15 C20 -157.4(3)
C13 Ir2 C15 C20 158.9(3)
C14 Ir2 C15 C20 121.7(3)
C11 Ir2 C15 C20 -120.3(3)
S1 Ir2 C15 C20 65.1(3)
S2 Ir2 C15 C20 -56.5(3)
Ir3 Ir2 C15 C20 4.2(3)
Ir1 Ir2 C15 C20 -3.3(15)
C22 Ir3 C21 C25 118.3(2)
C23 Ir3 C21 C25 80.00(17)
C24 Ir3 C21 C25 37.27(16)
S2 Ir3 C21 C25 -130.39(15)
S1 Ir3 C21 C25 19.1(4)
Ir2 Ir3 C21 C25 -173.81(12)
Ir1 Ir3 C21 C25 -80.77(17)
C23 Ir3 C21 C22 -38.26(16)
C24 Ir3 C21 C22 -81.00(17)
C25 Ir3 C21 C22 -118.3(2)
S2 Ir3 C21 C22 111.35(15)
S1 Ir3 C21 C22 -99.1(3)
Ir2 Ir3 C21 C22 67.93(19)
Ir1 Ir3 C21 C22 160.97(12)
C22 Ir3 C21 C26 -119.8(3)
C23 Ir3 C21 C26 -158.1(3)
C24 Ir3 C21 C26 159.2(3)
C25 Ir3 C21 C26 121.9(3)
S2 Ir3 C21 C26 -8.5(3)
S1 Ir3 C21 C26 141.0(3)
Ir2 Ir3 C21 C26 -51.9(3)
Ir1 Ir3 C21 C26 41.1(3)
C25 C21 C22 C23 1.0(3)
C26 C21 C22 C23 -175.9(3)
Ir3 C21 C22 C23 62.18(19)
C25 C21 C22 C27 173.8(3)
C26 C21 C22 C27 -3.1(5)
Ir3 C21 C22 C27 -125.1(3)
C25 C21 C22 Ir3 -61.13(19)
C26 C21 C22 Ir3 122.0(3)
C23 Ir3 C22 C21 117.1(2)
C24 Ir3 C22 C21 79.51(17)
C25 Ir3 C22 C21 36.96(16)
S2 Ir3 C22 C21 -81.15(16)
S1 Ir3 C22 C21 157.43(13)
Ir2 Ir3 C22 C21 -139.20(14)
Ir1 Ir3 C22 C21 -60.2(3)
C24 Ir3 C22 C23 -37.62(16)
C25 Ir3 C22 C23 -80.18(17)
C21 Ir3 C22 C23 -117.1(2)
S2 Ir3 C22 C23 161.71(14)
S1 Ir3 C22 C23 40.3(2)
Ir2 Ir3 C22 C23 103.67(15)
Ir1 Ir3 C22 C23 -177.4(2)
C23 Ir3 C22 C27 -121.6(3)
C24 Ir3 C22 C27 -159.2(3)
C25 Ir3 C22 C27 158.2(3)
C21 Ir3 C22 C27 121.3(3)
S2 Ir3 C22 C27 40.1(3)
S1 Ir3 C22 C27 -81.3(3)
Ir2 Ir3 C22 C27 -17.9(3)
Ir1 Ir3 C22 C27 61.1(4)
C21 C22 C23 C24 -1.1(3)
C27 C22 C23 C24 -173.8(3)
Ir3 C22 C23 C24 61.91(19)
C21 C22 C23 C28 174.5(3)
C27 C22 C23 C28 1.8(5)
Ir3 C22 C23 C28 -122.5(3)
C21 C22 C23 Ir3 -63.04(19)
C27 C22 C23 Ir3 124.3(3)
C22 Ir3 C23 C24 -117.3(2)
C25 Ir3 C23 C24 -37.47(16)
C21 Ir3 C23 C24 -79.65(17)
S2 Ir3 C23 C24 -150.87(14)
S1 Ir3 C23 C24 87.60(15)
Ir2 Ir3 C23 C24 143.87(13)
Ir1 Ir3 C23 C24 60.8(3)
C24 Ir3 C23 C22 117.3(2)
C25 Ir3 C23 C22 79.78(17)
C21 Ir3 C23 C22 37.61(16)
S2 Ir3 C23 C22 -33.6(2)
S1 Ir3 C23 C22 -155.14(14)
Ir2 Ir3 C23 C22 -98.87(15)
Ir1 Ir3 C23 C22 178.08(15)
C22 Ir3 C23 C28 121.2(3)
C24 Ir3 C23 C28 -121.5(3)
C25 Ir3 C23 C28 -159.0(3)
C21 Ir3 C23 C28 158.8(3)
S2 Ir3 C23 C28 87.6(3)
S1 Ir3 C23 C28 -33.9(3)
Ir2 Ir3 C23 C28 22.3(3)
Ir1 Ir3 C23 C28 -60.7(4)
C22 C23 C24 C25 0.8(3)
C28 C23 C24 C25 -174.8(3)
Ir3 C23 C24 C25 62.23(19)
C22 C23 C24 C29 175.6(3)
C28 C23 C24 C29 0.0(5)
Ir3 C23 C24 C29 -123.0(3)
C22 C23 C24 Ir3 -61.43(18)
C28 C23 C24 Ir3 122.9(3)
C22 Ir3 C24 C23 38.16(16)
C25 Ir3 C24 C23 117.7(2)
C21 Ir3 C24 C23 80.73(18)
S2 Ir3 C24 C23 123.8(2)
S1 Ir3 C24 C23 -103.65(15)
Ir2 Ir3 C24 C23 -64.7(2)
Ir1 Ir3 C24 C23 -154.97(13)
C22 Ir3 C24 C25 -79.51(18)
C23 Ir3 C24 C25 -117.7(2)
C21 Ir3 C24 C25 -36.94(16)
S2 Ir3 C24 C25 6.1(4)
S1 Ir3 C24 C25 138.68(15)
Ir2 Ir3 C24 C25 177.64(12)
Ir1 Ir3 C24 C25 87.35(17)
C22 Ir3 C24 C29 159.3(3)
C23 Ir3 C24 C29 121.2(3)
C25 Ir3 C24 C29 -121.2(3)
C21 Ir3 C24 C29 -158.1(3)
S2 Ir3 C24 C29 -115.0(3)
S1 Ir3 C24 C29 17.5(3)
Ir2 Ir3 C24 C29 56.5(3)
Ir1 Ir3 C24 C29 -33.8(3)
C22 C21 C25 C24 -0.5(3)
C26 C21 C25 C24 176.3(3)
Ir3 C21 C25 C24 -60.84(19)
C22 C21 C25 C30 -173.8(3)
C26 C21 C25 C30 3.1(5)
Ir3 C21 C25 C30 125.9(3)
C22 C21 C25 Ir3 60.29(19)
C26 C21 C25 Ir3 -122.8(3)
C23 C24 C25 C21 -0.2(3)
C29 C24 C25 C21 -175.0(3)
Ir3 C24 C25 C21 61.43(19)
C23 C24 C25 C30 173.2(3)
C29 C24 C25 C30 -1.7(4)
Ir3 C24 C25 C30 -125.3(3)
C23 C24 C25 Ir3 -61.59(19)
C29 C24 C25 Ir3 123.6(3)
C22 Ir3 C25 C21 -37.30(16)
C23 Ir3 C25 C21 -80.70(18)
C24 Ir3 C25 C21 -118.3(2)
S2 Ir3 C25 C21 63.96(17)
S1 Ir3 C25 C21 -174.20(13)
Ir2 Ir3 C25 C21 81.8(12)
Ir1 Ir3 C25 C21 124.59(14)
C22 Ir3 C25 C24 81.00(18)
C23 Ir3 C25 C24 37.60(16)
C21 Ir3 C25 C24 118.3(2)
S2 Ir3 C25 C24 -177.74(13)
S1 Ir3 C25 C24 -55.90(19)
Ir2 Ir3 C25 C24 -159.9(11)
Ir1 Ir3 C25 C24 -117.11(15)
C22 Ir3 C25 C30 -159.4(3)
C23 Ir3 C25 C30 157.2(3)
C24 Ir3 C25 C30 119.6(3)
C21 Ir3 C25 C30 -122.1(3)
S2 Ir3 C25 C30 -58.1(3)
S1 Ir3 C25 C30 63.7(3)
Ir2 Ir3 C25 C30 -40.2(13)
Ir1 Ir3 C25 C30 2.5(3)
C35 Ir4 C31 C32 -116.9(3)
C34 Ir4 C31 C32 -80.0(2)
C33 Ir4 C31 C32 -36.90(19)
Cl1 Ir4 C31 C32 74.91(18)
Cl3 Ir4 C31 C32 165.04(17)
Cl2 Ir4 C31 C32 -59.5(4)
C32 Ir4 C31 C35 116.9(3)
C34 Ir4 C31 C35 36.91(19)
C33 Ir4 C31 C35 80.0(2)
Cl1 Ir4 C31 C35 -168.16(16)
Cl3 Ir4 C31 C35 -78.03(18)
Cl2 Ir4 C31 C35 57.4(4)
C32 Ir4 C31 C36 -121.1(4)
C35 Ir4 C31 C36 122.0(4)
C34 Ir4 C31 C36 158.9(4)
C33 Ir4 C31 C36 -158.0(4)
Cl1 Ir4 C31 C36 -46.2(4)
Cl3 Ir4 C31 C36 43.9(4)
Cl2 Ir4 C31 C36 179.4(3)
C35 C31 C32 C33 -0.9(3)
C36 C31 C32 C33 -177.0(3)
Ir4 C31 C32 C33 60.8(2)
C35 C31 C32 C37 178.8(3)
C36 C31 C32 C37 2.7(5)
Ir4 C31 C32 C37 -119.5(3)
C35 C31 C32 Ir4 -61.7(2)
C36 C31 C32 Ir4 122.2(3)
C31 Ir4 C32 C33 -118.8(3)
C35 Ir4 C32 C33 -80.1(2)
C34 Ir4 C32 C33 -37.71(19)
Cl1 Ir4 C32 C33 130.78(18)
Cl3 Ir4 C32 C33 -142.65(17)
Cl2 Ir4 C32 C33 40.6(2)
C35 Ir4 C32 C31 38.69(18)
C34 Ir4 C32 C31 81.1(2)
C33 Ir4 C32 C31 118.8(3)
Cl1 Ir4 C32 C31 -110.43(17)
Cl3 Ir4 C32 C31 -23.9(3)
Cl2 Ir4 C32 C31 159.37(14)
C31 Ir4 C32 C37 120.1(4)
C35 Ir4 C32 C37 158.8(4)
C34 Ir4 C32 C37 -158.8(4)
C33 Ir4 C32 C37 -121.1(4)
Cl1 Ir4 C32 C37 9.7(3)
Cl3 Ir4 C32 C37 96.3(3)
Cl2 Ir4 C32 C37 -80.5(4)
C31 C32 C33 C34 0.7(3)
C37 C32 C33 C34 -179.0(3)
Ir4 C32 C33 C34 60.6(2)
C31 C32 C33 C38 177.1(3)
C37 C32 C33 C38 -2.6(5)
Ir4 C32 C33 C38 -123.0(4)
C31 C32 C33 Ir4 -59.9(2)
C37 C32 C33 Ir4 120.4(3)
C31 Ir4 C33 C32 37.81(19)
C35 Ir4 C33 C32 81.7(2)
C34 Ir4 C33 C32 118.3(3)
Cl1 Ir4 C33 C32 -56.9(2)
Cl3 Ir4 C33 C32 105.9(3)
Cl2 Ir4 C33 C32 -149.28(17)
C31 Ir4 C33 C34 -80.5(2)
C32 Ir4 C33 C34 -118.3(3)
C35 Ir4 C33 C34 -36.61(19)
Cl1 Ir4 C33 C34 -175.22(16)
Cl3 Ir4 C33 C34 -12.4(4)
Cl2 Ir4 C33 C34 92.38(18)
C31 Ir4 C33 C38 161.1(4)
C32 Ir4 C33 C38 123.3(5)
C35 Ir4 C33 C38 -155.0(4)
C34 Ir4 C33 C38 -118.4(5)
Cl1 Ir4 C33 C38 66.4(4)
Cl3 Ir4 C33 C38 -130.8(3)
Cl2 Ir4 C33 C38 -26.0(4)
C32 C33 C34 C35 -0.3(4)
C38 C33 C34 C35 -176.8(3)
Ir4 C33 C34 C35 60.3(2)
C32 C33 C34 C39 176.7(3)
C38 C33 C34 C39 0.2(5)
Ir4 C33 C34 C39 -122.7(3)
C32 C33 C34 Ir4 -60.5(2)
C38 C33 C34 Ir4 122.9(3)
C31 Ir4 C34 C35 -38.2(2)
C32 Ir4 C34 C35 -82.0(2)
C33 Ir4 C34 C35 -119.3(3)
Cl1 Ir4 C34 C35 -109.3(2)
Cl3 Ir4 C34 C35 55.2(2)
Cl2 Ir4 C34 C35 148.24(18)
C31 Ir4 C34 C33 81.1(2)
C32 Ir4 C34 C33 37.28(19)
C35 Ir4 C34 C33 119.3(3)
Cl1 Ir4 C34 C33 10.0(3)
Cl3 Ir4 C34 C33 174.53(16)
Cl2 Ir4 C34 C33 -92.47(18)
C31 Ir4 C34 C39 -158.9(4)
C32 Ir4 C34 C39 157.3(4)
C35 Ir4 C34 C39 -120.7(5)
C33 Ir4 C34 C39 120.0(4)
Cl1 Ir4 C34 C39 130.0(3)
Cl3 Ir4 C34 C39 -65.4(4)
Cl2 Ir4 C34 C39 27.6(4)
C33 C34 C35 C31 -0.3(4)
C39 C34 C35 C31 -177.3(3)
Ir4 C34 C35 C31 59.9(2)
C33 C34 C35 C40 179.9(3)
C39 C34 C35 C40 2.9(5)
Ir4 C34 C35 C40 -119.9(3)
C33 C34 C35 Ir4 -60.2(2)
C39 C34 C35 Ir4 122.8(3)
C32 C31 C35 C34 0.8(3)
C36 C31 C35 C34 176.8(3)
Ir4 C31 C35 C34 -60.9(2)
C32 C31 C35 C40 -179.4(3)
C36 C31 C35 C40 -3.4(5)
Ir4 C31 C35 C40 118.9(3)
C32 C31 C35 Ir4 61.7(2)
C36 C31 C35 Ir4 -122.3(3)
C31 Ir4 C35 C34 118.4(3)
C32 Ir4 C35 C34 79.9(2)
C33 Ir4 C35 C34 37.2(2)
Cl1 Ir4 C35 C34 137.51(18)
Cl3 Ir4 C35 C34 -133.52(19)
Cl2 Ir4 C35 C34 -41.7(2)
C32 Ir4 C35 C31 -38.52(19)
C34 Ir4 C35 C31 -118.4(3)
C33 Ir4 C35 C31 -81.1(2)
Cl1 Ir4 C35 C31 19.1(3)
Cl3 Ir4 C35 C31 108.10(17)
Cl2 Ir4 C35 C31 -160.03(15)
C31 Ir4 C35 C40 -119.6(4)
C32 Ir4 C35 C40 -158.1(4)
C34 Ir4 C35 C40 122.1(4)
C33 Ir4 C35 C40 159.3(4)
Cl1 Ir4 C35 C40 -100.4(3)
Cl3 Ir4 C35 C40 -11.5(3)
Cl2 Ir4 C35 C40 80.4(3)
C43 Ir5 C41 C45 -80.28(18)
C42 Ir5 C41 C45 -116.9(2)
C44 Ir5 C41 C45 -36.87(16)
Cl6 Ir5 C41 C45 78.45(16)
Cl4 Ir5 C41 C45 168.45(14)
Cl5 Ir5 C41 C45 -48.2(3)
C43 Ir5 C41 C42 36.67(17)
C44 Ir5 C41 C42 80.08(18)
C45 Ir5 C41 C42 116.9(2)
Cl6 Ir5 C41 C42 -164.60(15)
Cl4 Ir5 C41 C42 -74.61(16)
Cl5 Ir5 C41 C42 68.7(3)
C43 Ir5 C41 C46 159.3(3)
C42 Ir5 C41 C46 122.6(3)
C44 Ir5 C41 C46 -157.3(3)
C45 Ir5 C41 C46 -120.4(3)
Cl6 Ir5 C41 C46 -42.0(3)
Cl4 Ir5 C41 C46 48.0(3)
Cl5 Ir5 C41 C46 -168.64(18)
C45 C41 C42 C43 1.8(3)
C46 C41 C42 C43 177.1(3)
Ir5 C41 C42 C43 -59.6(2)
C45 C41 C42 C47 -177.9(3)
C46 C41 C42 C47 -2.6(5)
Ir5 C41 C42 C47 120.7(3)
C45 C41 C42 Ir5 61.43(19)
C46 C41 C42 Ir5 -123.3(3)
C41 Ir5 C42 C43 120.0(2)
C44 Ir5 C42 C43 38.44(17)
C45 Ir5 C42 C43 81.52(18)
Cl6 Ir5 C42 C43 144.01(14)
Cl4 Ir5 C42 C43 -127.33(16)
Cl5 Ir5 C42 C43 -35.1(2)
C43 Ir5 C42 C41 -120.0(2)
C44 Ir5 C42 C41 -81.52(18)
C45 Ir5 C42 C41 -38.45(17)
Cl6 Ir5 C42 C41 24.0(2)
Cl4 Ir5 C42 C41 112.71(16)
Cl5 Ir5 C42 C41 -155.04(13)
C41 Ir5 C42 C47 -119.3(3)
C43 Ir5 C42 C47 120.7(3)
C44 Ir5 C42 C47 159.2(3)
C45 Ir5 C42 C47 -157.7(3)
Cl6 Ir5 C42 C47 -95.2(3)
Cl4 Ir5 C42 C47 -6.6(3)
Cl5 Ir5 C42 C47 85.7(3)
C41 C42 C43 C44 -1.6(3)
C47 C42 C43 C44 178.1(3)
Ir5 C42 C43 C44 -61.09(19)
C41 C42 C43 C48 -179.3(3)
C47 C42 C43 C48 0.4(5)
Ir5 C42 C43 C48 121.2(3)
C41 C42 C43 Ir5 59.5(2)
C47 C42 C43 Ir5 -120.8(3)
C41 Ir5 C43 C42 -36.92(17)
C44 Ir5 C43 C42 -117.3(2)
C45 Ir5 C43 C42 -80.15(18)
Cl6 Ir5 C43 C42 -103.8(2)
Cl4 Ir5 C43 C42 61.82(18)
Cl5 Ir5 C43 C42 153.75(16)
C41 Ir5 C43 C44 80.41(18)
C42 Ir5 C43 C44 117.3(2)
C45 Ir5 C43 C44 37.18(16)
Cl6 Ir5 C43 C44 13.5(3)
Cl4 Ir5 C43 C44 179.15(14)
Cl5 Ir5 C43 C44 -88.92(16)
C41 Ir5 C43 C48 -159.1(3)
C42 Ir5 C43 C48 -122.2(3)
C44 Ir5 C43 C48 120.5(3)
C45 Ir5 C43 C48 157.6(3)
Cl6 Ir5 C43 C48 134.0(2)
Cl4 Ir5 C43 C48 -60.4(3)
Cl5 Ir5 C43 C48 31.5(3)
C42 C43 C44 C45 0.7(3)
C48 C43 C44 C45 178.5(3)
Ir5 C43 C44 C45 -60.45(19)
C42 C43 C44 C49 -178.3(3)
C48 C43 C44 C49 -0.6(5)
Ir5 C43 C44 C49 120.5(3)
C42 C43 C44 Ir5 61.20(19)
C48 C43 C44 Ir5 -121.1(3)
C41 Ir5 C44 C45 37.21(17)
C43 Ir5 C44 C45 118.8(2)
C42 Ir5 C44 C45 80.68(18)
Cl6 Ir5 C44 C45 -55.39(18)
Cl4 Ir5 C44 C45 116.9(2)
Cl5 Ir5 C44 C45 -146.72(16)
C41 Ir5 C44 C43 -81.55(18)
C42 Ir5 C44 C43 -38.08(16)
C45 Ir5 C44 C43 -118.8(2)
Cl6 Ir5 C44 C43 -174.15(13)
Cl4 Ir5 C44 C43 -1.8(3)
Cl5 Ir5 C44 C43 94.52(16)
C41 Ir5 C44 C49 158.9(3)
C43 Ir5 C44 C49 -119.6(3)
C42 Ir5 C44 C49 -157.7(3)
C45 Ir5 C44 C49 121.7(3)
Cl6 Ir5 C44 C49 66.3(3)
Cl4 Ir5 C44 C49 -121.4(2)
Cl5 Ir5 C44 C49 -25.1(3)
C43 C44 C45 C41 0.4(3)
C49 C44 C45 C41 179.4(3)
Ir5 C44 C45 C41 -59.8(2)
C43 C44 C45 C50 -179.7(3)
C49 C44 C45 C50 -0.7(5)
Ir5 C44 C45 C50 120.1(3)
C43 C44 C45 Ir5 60.15(19)
C49 C44 C45 Ir5 -120.8(3)
C42 C41 C45 C44 -1.4(3)
C46 C41 C45 C44 -176.7(3)
Ir5 C41 C45 C44 60.00(19)
C42 C41 C45 C50 178.8(3)
C46 C41 C45 C50 3.4(5)
Ir5 C41 C45 C50 -119.9(3)
C42 C41 C45 Ir5 -61.35(19)
C46 C41 C45 Ir5 123.3(3)
C41 Ir5 C45 C44 -119.4(2)
C43 Ir5 C45 C44 -37.70(16)
C42 Ir5 C45 C44 -80.90(18)
Cl6 Ir5 C45 C44 133.42(16)
Cl4 Ir5 C45 C44 -139.18(15)
Cl5 Ir5 C45 C44 42.10(19)
C43 Ir5 C45 C41 81.73(18)
C42 Ir5 C45 C41 38.53(16)
C44 Ir5 C45 C41 119.4(2)
Cl6 Ir5 C45 C41 -107.15(15)
Cl4 Ir5 C45 C41 -19.7(2)
Cl5 Ir5 C45 C41 161.53(13)
C41 Ir5 C45 C50 119.6(3)
C43 Ir5 C45 C50 -158.7(3)
C42 Ir5 C45 C50 158.1(3)
C44 Ir5 C45 C50 -121.0(3)
Cl6 Ir5 C45 C50 12.4(3)
Cl4 Ir5 C45 C50 99.8(3)
Cl5 Ir5 C45 C50 -78.9(3)
C54 S3 C51 C52 -0.6(3)
C54 S3 C51 C55 -179.3(3)
C55 C51 C52 C53 179.6(3)
S3 C51 C52 C53 0.9(4)
C51 C52 C53 C54 -0.9(4)
C52 C53 C54 C56 -180.0(3)
C52 C53 C54 S3 0.4(4)
C51 S3 C54 C53 0.1(3)
C51 S3 C54 C56 -179.5(3)
C60 S4 C57 C58 0.1(3)
C60 S4 C57 C61 179.6(3)
C61 C57 C58 C59 -179.5(3)
S4 C57 C58 C59 -0.1(4)
C57 C58 C59 C60 -0.1(4)
C58 C59 C60 C62 179.2(3)
C58 C59 C60 S4 0.2(4)
C57 S4 C60 C59 -0.2(3)
C57 S4 C60 C62 -179.3(3)
